data_7102176
loop_
_publ_author_name
'Olivier, C\'eline'
'Grote, Zacharias'
'Solari, Euro'
'Scopelliti, Rosario'
'Severin, Kay'

_publ_section_title
;
 A self-assembled receptor for the recognition of phosphate and acetate
 anions in neutral aqueous solution.
;
_journal_issue 39
_journal_name_full 'Chemical communications (Cambridge, England)'
_journal_page_first 4000
_journal_page_last 4002
_journal_paper_doi 10.1039/b711425g
_journal_year 2007
_chemical_formula_moiety 'C84 H84 N12 O12 Ru6, 39.25(H2 O)'
_chemical_formula_sum 'C84 H162.5 N12 O51.25 Ru6'
_chemical_formula_weight 2767.18
_chemical_name_systematic
;
?
;
_space_group_IT_number 2
_symmetry_cell_setting triclinic
_symmetry_space_group_name_Hall '-P 1'
_symmetry_space_group_name_H-M 'P -1'
_atom_sites_solution_hydrogens geom
_atom_sites_solution_primary direct
_atom_sites_solution_secondary difmap
_audit_creation_method SHELXL-97
_cell_angle_alpha 101.528(11)
_cell_angle_beta 93.817(11)
_cell_angle_gamma 115.455(10)
_cell_formula_units_Z 2
_cell_length_a 16.2163(17)
_cell_length_b 18.3321(19)
_cell_length_c 22.563(5)
_cell_measurement_reflns_used 130
_cell_measurement_temperature 100(2)
_cell_measurement_theta_max 20.094
_cell_measurement_theta_min 3.712
_cell_volume 5845.3(15)
_computing_cell_refinement 'Dirax/lsq (Duisenberg & Schreurs, 1989-2000)'
_computing_data_collection 'Collect (Bruker AXS BV, 1997-2004)'
_computing_data_reduction 'EvalCCD (Duisenberg & Schreurs, 1990-2000)'
_computing_molecular_graphics 'Bruker SHELXTL'
_computing_publication_material 'Bruker SHELXTL'
_computing_structure_refinement 'SHELXL-97 (Sheldrick, 1997)'
_computing_structure_solution 'SHELXS-97 (Sheldrick, 1990)'
_diffrn_ambient_temperature 100(2)
_diffrn_measured_fraction_theta_full 0.992
_diffrn_measured_fraction_theta_max 0.992
_diffrn_measurement_device_type 'Bruker APEX II CCD'
_diffrn_measurement_method 'phi and omega scans'
_diffrn_radiation_monochromator graphite
_diffrn_radiation_source 'fine-focus sealed tube'
_diffrn_radiation_type MoK\a
_diffrn_radiation_wavelength 0.71073
_diffrn_reflns_av_R_equivalents 0.0694
_diffrn_reflns_av_sigmaI/netI 0.0542
_diffrn_reflns_limit_h_max 19
_diffrn_reflns_limit_h_min -19
_diffrn_reflns_limit_k_max 21
_diffrn_reflns_limit_k_min -21
_diffrn_reflns_limit_l_max 26
_diffrn_reflns_limit_l_min -26
_diffrn_reflns_number 101158
_diffrn_reflns_theta_full 25.03
_diffrn_reflns_theta_max 25.03
_diffrn_reflns_theta_min 2.92
_exptl_absorpt_coefficient_mu 0.849
_exptl_absorpt_correction_T_max 1.0000
_exptl_absorpt_correction_T_min 0.6742
_exptl_absorpt_correction_type 'multi-scan, SADABS'
_exptl_crystal_colour orange
_exptl_crystal_density_diffrn 1.572
_exptl_crystal_density_method 'not measured'
_exptl_crystal_description prismatic
_exptl_crystal_F_000 2849
_exptl_crystal_size_max 0.34
_exptl_crystal_size_mid 0.30
_exptl_crystal_size_min 0.26
_refine_diff_density_max 1.859
_refine_diff_density_min -1.789
_refine_diff_density_rms 0.148
_refine_ls_extinction_coef 0.00018(8)
_refine_ls_extinction_expression Fc^*^=kFc[1+0.001xFc^2^\l^3^/sin(2\q)]^-1/4^
_refine_ls_extinction_method SHELXL
_refine_ls_goodness_of_fit_ref 1.063
_refine_ls_hydrogen_treatment riding
_refine_ls_matrix_type full
_refine_ls_number_parameters 1375
_refine_ls_number_reflns 20469
_refine_ls_number_restraints 0
_refine_ls_restrained_S_all 1.063
_refine_ls_R_factor_all 0.0890
_refine_ls_R_factor_gt 0.0581
_refine_ls_shift/su_max 0.001
_refine_ls_shift/su_mean 0.000
_refine_ls_structure_factor_coef Fsqd
_refine_ls_weighting_details 'calc w=1/[\s^2^(Fo^2^)+(0.0556P)^2^+47.8202P] where P=(Fo^2^+2Fc^2^)/3'
_refine_ls_weighting_scheme calc
_refine_ls_wR_factor_gt 0.1358
_refine_ls_wR_factor_ref 0.1580
_reflns_number_gt 15265
_reflns_number_total 20469
_reflns_threshold_expression >2sigma(I)
_cod_data_source_file b711425g.txt
_cod_data_source_block complex_4
_cod_depositor_comments
;
The following automatic conversions were performed:
'_symmetry_cell_setting' value 'Triclinic' changed to 'triclinic'
according to '/home/saulius/struct/CIF-dictionaries/cif_core.dic'
dictionary named 'cif_core.dic' version 2.4.1 from 2010-06-29.

Automatic conversion script
Id: cif_fix_enum 1527 2010-12-29 10:47:43Z saulius 
;
_cod_original_sg_symbol_H-M P-1
_cod_original_formula_sum 'C84 H162.50 N12 O51.25 Ru6'
_cod_database_code 7102176

loop_
_symmetry_equiv_pos_as_xyz
'x, y, z'
'-x, -y, -z'

loop_
_atom_site_label
_atom_site_type_symbol
_atom_site_fract_x
_atom_site_fract_y
_atom_site_fract_z
_atom_site_U_iso_or_equiv
_atom_site_adp_type
_atom_site_occupancy
_atom_site_symmetry_multiplicity
_atom_site_calc_flag
_atom_site_refinement_flags
_atom_site_disorder_assembly
_atom_site_disorder_group
Ru1 Ru 0.32455(4) 0.35995(3) 0.39326(2) 0.02545(14) Uani 1 1 d . . .
Ru2 Ru 0.48497(4) 0.24366(4) 0.53642(2) 0.03358(16) Uani 1 1 d . . .
Ru3 Ru 0.21428(4) 0.03161(3) 0.34475(2) 0.02343(14) Uani 1 1 d . . .
Ru4 Ru 1.04684(4) 0.14009(3) 0.09564(3) 0.02644(14) Uani 1 1 d . . .
Ru5 Ru 0.85232(4) 0.21075(3) -0.06779(2) 0.02100(13) Uani 1 1 d . . .
Ru6 Ru 1.12906(4) 0.45481(3) 0.10585(2) 0.02528(14) Uani 1 1 d . . .
O1 O 0.4296(3) 0.2976(3) 0.4833(2) 0.0301(11) Uani 1 1 d . . .
O2 O 0.6036(3) 0.3247(3) 0.5100(2) 0.0294(11) Uani 1 1 d . . .
O3 O 1.0999(3) 0.3325(3) 0.1067(2) 0.0263(10) Uani 1 1 d . . .
O4 O 1.1086(3) 0.4551(3) 0.1959(2) 0.0318(12) Uani 1 1 d . . .
O5 O 0.3192(3) 0.1061(3) 0.4212(2) 0.0279(11) Uani 1 1 d . . .
O6 O 0.3145(3) -0.0071(3) 0.3251(2) 0.0266(10) Uani 1 1 d . . .
O7 O 0.9666(3) 0.1539(3) 0.0252(2) 0.0231(10) Uani 1 1 d . . .
O8 O 0.9136(3) 0.0597(3) 0.1036(2) 0.0262(10) Uani 1 1 d . . .
O9 O 0.2728(3) 0.2292(3) 0.36856(19) 0.0267(10) Uani 1 1 d . . .
O10 O 0.3405(3) 0.3404(3) 0.30225(19) 0.0236(10) Uani 1 1 d . . .
O11 O 0.9602(3) 0.3147(3) -0.0046(2) 0.0243(10) Uani 1 1 d . . .
O12 O 0.7821(3) 0.2735(3) -0.02884(19) 0.0215(9) Uani 1 1 d . . .
N1 N 0.4611(4) 0.3674(3) 0.4063(2) 0.0261(13) Uani 1 1 d . . .
N2 N 0.8083(4) 0.4311(4) 0.4024(2) 0.0320(15) Uani 1 1 d . . .
N3 N 0.9495(4) 0.4038(4) 0.3404(2) 0.0304(14) Uani 1 1 d . . .
N4 N 1.0214(4) 0.2308(3) 0.1567(2) 0.0237(12) Uani 1 1 d . . .
N5 N 0.4772(4) 0.1612(4) 0.4518(3) 0.0296(13) Uani 1 1 d . . .
N6 N 0.5603(4) -0.0067(3) 0.2708(3) 0.0285(13) Uani 1 1 d . . .
N7 N 0.6510(4) -0.0053(3) 0.1628(3) 0.0277(13) Uani 1 1 d . . .
N8 N 0.8245(3) 0.1548(3) 0.0075(2) 0.0208(11) Uani 1 1 d . . .
N9 N 0.2905(3) 0.1273(3) 0.2999(2) 0.0229(12) Uani 1 1 d . . .
N10 N 0.4773(3) 0.2993(3) 0.1542(2) 0.0199(11) Uani 1 1 d . . .
N11 N 0.6434(4) 0.3612(4) 0.0991(3) 0.0259(12) Uani 1 1 d . . .
N12 N 0.9822(4) 0.4086(3) 0.0882(2) 0.0242(12) Uani 1 1 d . . .
C1 C 0.4874(5) 0.3365(4) 0.4495(3) 0.0282(16) Uani 1 1 d . . .
C2 C 0.5822(5) 0.3505(4) 0.4618(3) 0.0258(15) Uani 1 1 d . . .
C3 C 0.6461(4) 0.3916(4) 0.4281(3) 0.0269(15) Uani 1 1 d . . .
C4 C 0.6156(5) 0.4200(4) 0.3819(3) 0.0282(16) Uani 1 1 d . . .
H4 H 0.6574 0.4472 0.3568 0.034 Uiso 1 1 calc R . .
C5 C 0.5255(5) 0.4086(4) 0.3727(3) 0.0265(15) Uani 1 1 d . . .
H5 H 0.5073 0.4300 0.3420 0.032 Uiso 1 1 calc R . .
C6 C 0.7453(4) 0.4086(5) 0.4475(3) 0.0325(17) Uani 1 1 d . . .
H6A H 0.7722 0.4545 0.4855 0.039 Uiso 1 1 calc R . .
H6B H 0.7441 0.3583 0.4579 0.039 Uiso 1 1 calc R . .
C7 C 0.9034(5) 0.4586(5) 0.4350(3) 0.0388(19) Uani 1 1 d . . .
H7A H 0.9044 0.4140 0.4531 0.047 Uiso 1 1 calc R . .
H7B H 0.9211 0.5090 0.4689 0.047 Uiso 1 1 calc R . .
C8 C 0.9736(5) 0.4782(5) 0.3913(3) 0.0379(19) Uani 1 1 d . . .
H8A H 0.9745 0.5243 0.3744 0.045 Uiso 1 1 calc R . .
H8B H 1.0363 0.4966 0.4142 0.045 Uiso 1 1 calc R . .
C9 C 0.7848(5) 0.3575(5) 0.3508(3) 0.0340(18) Uani 1 1 d . . .
H9A H 0.7222 0.3393 0.3279 0.041 Uiso 1 1 calc R . .
H9B H 0.7836 0.3109 0.3673 0.041 Uiso 1 1 calc R . .
C10 C 0.8553(4) 0.3776(5) 0.3072(3) 0.0315(17) Uani 1 1 d . . .
H10A H 0.8377 0.3276 0.2730 0.038 Uiso 1 1 calc R . .
H10B H 0.8552 0.4229 0.2896 0.038 Uiso 1 1 calc R . .
C11 C 1.0190(5) 0.4274(4) 0.2998(3) 0.0320(17) Uani 1 1 d . . .
H11A H 1.0814 0.4563 0.3255 0.038 Uiso 1 1 calc R . .
H11B H 1.0111 0.4679 0.2797 0.038 Uiso 1 1 calc R . .
C12 C 1.0154(4) 0.3561(4) 0.2501(3) 0.0271(15) Uani 1 1 d . . .
C13 C 0.9725(5) 0.2711(5) 0.2512(3) 0.0318(16) Uani 1 1 d . . .
H13 H 0.9397 0.2547 0.2834 0.038 Uiso 1 1 calc R . .
C14 C 0.9784(5) 0.2125(4) 0.2057(3) 0.0290(16) Uani 1 1 d . . .
H14 H 0.9511 0.1561 0.2084 0.035 Uiso 1 1 calc R . .
C15 C 1.0599(4) 0.3111(4) 0.1531(3) 0.0229(14) Uani 1 1 d . . .
C16 C 1.0603(4) 0.3758(4) 0.2016(3) 0.0232(14) Uani 1 1 d . . .
C17 C 0.3983(5) 0.1068(4) 0.4120(3) 0.0267(15) Uani 1 1 d . . .
C18 C 0.3975(4) 0.0476(4) 0.3601(3) 0.0242(14) Uani 1 1 d . . .
C19 C 0.4791(5) 0.0443(4) 0.3487(3) 0.0280(15) Uani 1 1 d . . .
C20 C 0.5620(5) 0.1037(5) 0.3897(3) 0.0351(17) Uani 1 1 d . . .
H20 H 0.6199 0.1055 0.3827 0.042 Uiso 1 1 calc R . .
C21 C 0.5582(5) 0.1586(5) 0.4394(3) 0.0332(17) Uani 1 1 d . . .
H21 H 0.6142 0.1967 0.4668 0.040 Uiso 1 1 calc R . .
C22 C 0.4740(5) -0.0228(4) 0.2961(3) 0.0312(16) Uani 1 1 d . . .
H22A H 0.4542 -0.0751 0.3096 0.037 Uiso 1 1 calc R . .
H22B H 0.4251 -0.0325 0.2625 0.037 Uiso 1 1 calc R . .
C23 C 0.5434(5) -0.0846(4) 0.2258(3) 0.0301(16) Uani 1 1 d . . .
H23A H 0.4882 -0.1017 0.1946 0.036 Uiso 1 1 calc R . .
H23B H 0.5301 -0.1297 0.2472 0.036 Uiso 1 1 calc R . .
C24 C 0.6253(5) -0.0740(4) 0.1942(3) 0.0311(16) Uani 1 1 d . . .
H24A H 0.6789 -0.0620 0.2250 0.037 Uiso 1 1 calc R . .
H24B H 0.6103 -0.1268 0.1637 0.037 Uiso 1 1 calc R . .
C25 C 0.6694(5) 0.0726(4) 0.2086(3) 0.0290(15) Uani 1 1 d . . .
H25A H 0.6854 0.1188 0.1882 0.035 Uiso 1 1 calc R . .
H25B H 0.7229 0.0876 0.2406 0.035 Uiso 1 1 calc R . .
C26 C 0.5837(5) 0.0609(4) 0.2385(3) 0.0320(16) Uani 1 1 d . . .
H26A H 0.5962 0.1137 0.2682 0.038 Uiso 1 1 calc R . .
H26B H 0.5305 0.0467 0.2066 0.038 Uiso 1 1 calc R . .
C27 C 0.7357(5) 0.0030(4) 0.1378(3) 0.0287(15) Uani 1 1 d . . .
H27A H 0.7261 -0.0534 0.1163 0.034 Uiso 1 1 calc R . .
H27B H 0.7875 0.0250 0.1727 0.034 Uiso 1 1 calc R . .
C28 C 0.7647(4) 0.0584(4) 0.0942(3) 0.0232(14) Uani 1 1 d . . .
C29 C 0.7068(4) 0.0848(4) 0.0647(3) 0.0269(15) Uani 1 1 d . . .
H29 H 0.6465 0.0710 0.0741 0.032 Uiso 1 1 calc R . .
C30 C 0.7371(4) 0.1298(4) 0.0228(3) 0.0221(14) Uani 1 1 d . . .
H30 H 0.6957 0.1451 0.0029 0.027 Uiso 1 1 calc R . .
C31 C 0.8816(4) 0.1319(4) 0.0365(3) 0.0198(13) Uani 1 1 d . . .
C32 C 0.8520(4) 0.0825(4) 0.0796(3) 0.0230(14) Uani 1 1 d . . .
C33 C 0.3014(4) 0.2059(4) 0.3189(3) 0.0237(14) Uani 1 1 d . . .
C34 C 0.3418(4) 0.2657(4) 0.2839(3) 0.0228(14) Uani 1 1 d . . .
C35 C 0.3790(4) 0.2464(4) 0.2332(3) 0.0220(14) Uani 1 1 d . . .
C36 C 0.3693(4) 0.1640(4) 0.2153(3) 0.0228(14) Uani 1 1 d . . .
H36 H 0.3938 0.1482 0.1806 0.027 Uiso 1 1 calc R . .
C37 C 0.3246(4) 0.1068(4) 0.2480(3) 0.0254(14) Uani 1 1 d . . .
H37 H 0.3170 0.0515 0.2344 0.031 Uiso 1 1 calc R . .
C38 C 0.4228(4) 0.3136(4) 0.2005(3) 0.0226(14) Uani 1 1 d . . .
H38A H 0.3730 0.3224 0.1801 0.027 Uiso 1 1 calc R . .
H38B H 0.4637 0.3662 0.2316 0.027 Uiso 1 1 calc R . .
C39 C 0.5665(4) 0.3082(4) 0.1830(3) 0.0220(14) Uani 1 1 d . . .
H39A H 0.5549 0.2658 0.2067 0.026 Uiso 1 1 calc R . .
H39B H 0.6011 0.3641 0.2119 0.026 Uiso 1 1 calc R . .
C40 C 0.6247(4) 0.2976(4) 0.1350(3) 0.0231(14) Uani 1 1 d . . .
H40A H 0.6841 0.3038 0.1555 0.028 Uiso 1 1 calc R . .
H40B H 0.5914 0.2409 0.1071 0.028 Uiso 1 1 calc R . .
C41 C 0.4973(5) 0.3626(4) 0.1189(3) 0.0262(15) Uani 1 1 d . . .
H41A H 0.5307 0.4190 0.1473 0.031 Uiso 1 1 calc R . .
H41B H 0.4382 0.3572 0.0986 0.031 Uiso 1 1 calc R . .
C42 C 0.5554(5) 0.3531(5) 0.0707(3) 0.0289(15) Uani 1 1 d . . .
H42A H 0.5209 0.2977 0.0412 0.035 Uiso 1 1 calc R . .
H42B H 0.5673 0.3963 0.0478 0.035 Uiso 1 1 calc R . .
C43 C 0.6910(5) 0.3445(4) 0.0485(3) 0.0277(15) Uani 1 1 d . . .
H43A H 0.6880 0.3772 0.0191 0.033 Uiso 1 1 calc R . .
H43B H 0.6564 0.2847 0.0266 0.033 Uiso 1 1 calc R . .
C44 C 0.7911(5) 0.3645(4) 0.0665(3) 0.0262(15) Uani 1 1 d . . .
C45 C 0.8516(5) 0.4247(4) 0.1203(3) 0.0311(16) Uani 1 1 d . . .
H45 H 0.8280 0.4513 0.1502 0.037 Uiso 1 1 calc R . .
C46 C 0.9437(5) 0.4441(4) 0.1290(3) 0.0297(16) Uani 1 1 d . . .
H46 H 0.9827 0.4844 0.1652 0.036 Uiso 1 1 calc R . .
C47 C 0.9270(5) 0.3500(3) 0.0367(3) 0.0211(14) Uani 1 1 d . . .
C48 C 0.8305(4) 0.3277(4) 0.0252(3) 0.0207(13) Uani 1 1 d . . .
C49 C 0.2064(7) 0.3857(7) 0.3874(4) 0.058(3) Uani 1 1 d . . .
H49 H 0.1532 0.3625 0.3563 0.069 Uiso 1 1 calc R . .
C50 C 0.2054(5) 0.3493(5) 0.4368(4) 0.046(2) Uani 1 1 d . . .
H50 H 0.1515 0.3011 0.4387 0.055 Uiso 1 1 calc R . .
C51 C 0.2842(5) 0.3840(5) 0.4837(3) 0.0356(18) Uani 1 1 d . . .
H51 H 0.2839 0.3599 0.5174 0.043 Uiso 1 1 calc R . .
C52 C 0.3635(5) 0.4556(4) 0.4790(3) 0.0355(18) Uani 1 1 d . . .
H52 H 0.4170 0.4791 0.5100 0.043 Uiso 1 1 calc R . .
C53 C 0.3655(6) 0.4923(5) 0.4307(4) 0.047(2) Uani 1 1 d . . .
H53 H 0.4195 0.5407 0.4292 0.056 Uiso 1 1 calc R . .
C54 C 0.2882(8) 0.4582(6) 0.3841(4) 0.053(3) Uani 1 1 d . . .
H54 H 0.2897 0.4827 0.3506 0.064 Uiso 1 1 calc R . .
C55 C 0.4530(9) 0.1433(7) 0.5800(4) 0.065(3) Uani 1 1 d . . .
H55 H 0.4467 0.0889 0.5633 0.079 Uiso 1 1 calc R . .
C56 C 0.3762(5) 0.1591(6) 0.5770(3) 0.043(2) Uani 1 1 d . . .
H56 H 0.3161 0.1148 0.5599 0.051 Uiso 1 1 calc R . .
C57 C 0.3876(7) 0.2394(6) 0.5991(4) 0.056(3) Uani 1 1 d . . .
H57 H 0.3347 0.2489 0.5945 0.068 Uiso 1 1 calc R . .
C58 C 0.4702(7) 0.3055(7) 0.6270(4) 0.059(3) Uani 1 1 d . . .
H58 H 0.4743 0.3593 0.6421 0.071 Uiso 1 1 calc R . .
C59 C 0.5461(7) 0.2933(6) 0.6328(3) 0.051(2) Uani 1 1 d . . .
H59 H 0.6030 0.3401 0.6531 0.062 Uiso 1 1 calc R . .
C60 C 0.5476(7) 0.2157(8) 0.6109(4) 0.063(3) Uani 1 1 d . . .
H60 H 0.6027 0.2093 0.6150 0.075 Uiso 1 1 calc R . .
C61 C 0.0892(4) -0.0364(4) 0.2742(3) 0.0295(16) Uani 1 1 d . . .
H61 H 0.0810 -0.0460 0.2308 0.035 Uiso 1 1 calc R . .
C62 C 0.1039(4) -0.0931(4) 0.3027(3) 0.0324(17) Uani 1 1 d . . .
H62 H 0.1069 -0.1402 0.2781 0.039 Uiso 1 1 calc R . .
C63 C 0.1143(5) -0.0805(4) 0.3687(3) 0.0335(17) Uani 1 1 d . . .
H63 H 0.1231 -0.1188 0.3880 0.040 Uiso 1 1 calc R . .
C64 C 0.1108(5) -0.0091(5) 0.4033(3) 0.040(2) Uani 1 1 d . . .
H64 H 0.1183 0.0008 0.4467 0.048 Uiso 1 1 calc R . .
C65 C 0.0964(5) 0.0487(5) 0.3756(3) 0.0351(18) Uani 1 1 d . . .
H65 H 0.0933 0.0958 0.4001 0.042 Uiso 1 1 calc R . .
C66 C 0.0869(4) 0.0347(4) 0.3110(3) 0.0287(15) Uani 1 1 d . . .
H66 H 0.0788 0.0736 0.2921 0.034 Uiso 1 1 calc R . .
C67 C 1.1926(5) 0.2164(6) 0.1341(5) 0.060(3) Uani 1 1 d . . .
H67 H 1.2239 0.2730 0.1574 0.072 Uiso 1 1 calc R . .
C68 C 1.1545(6) 0.1508(6) 0.1639(4) 0.048(2) Uani 1 1 d . . .
H68 H 1.1621 0.1631 0.2074 0.058 Uiso 1 1 calc R . .
C69 C 1.1055(5) 0.0678(5) 0.1289(4) 0.0399(19) Uani 1 1 d . . .
H69 H 1.0771 0.0245 0.1489 0.048 Uiso 1 1 calc R . .
C70 C 1.0977(5) 0.0475(5) 0.0642(4) 0.0368(18) Uani 1 1 d . . .
H70 H 1.0667 -0.0092 0.0413 0.044 Uiso 1 1 calc R . .
C71 C 1.1354(5) 0.1106(6) 0.0344(4) 0.047(2) Uani 1 1 d . . .
H71 H 1.1298 0.0972 -0.0091 0.056 Uiso 1 1 calc R . .
C72 C 1.1831(5) 0.1962(6) 0.0693(5) 0.057(3) Uani 1 1 d . . .
H72 H 1.2083 0.2394 0.0488 0.069 Uiso 1 1 calc R . .
C73 C 0.7468(5) 0.1111(5) -0.1420(3) 0.0358(18) Uani 1 1 d . . .
H73 H 0.6828 0.0769 -0.1431 0.043 Uiso 1 1 calc R . .
C74 C 0.8142(5) 0.0865(5) -0.1238(3) 0.0332(17) Uani 1 1 d . . .
H74 H 0.7945 0.0350 -0.1126 0.040 Uiso 1 1 calc R . .
C75 C 0.9104(5) 0.1363(4) -0.1218(3) 0.0318(17) Uani 1 1 d . . .
H75 H 0.9547 0.1183 -0.1104 0.038 Uiso 1 1 calc R . .
C76 C 0.9381(6) 0.2142(5) -0.1373(3) 0.0360(18) Uani 1 1 d . . .
H76 H 1.0022 0.2498 -0.1345 0.043 Uiso 1 1 calc R . .
C77 C 0.8716(6) 0.2396(5) -0.1569(3) 0.0385(19) Uani 1 1 d . . .
H77 H 0.8910 0.2907 -0.1686 0.046 Uiso 1 1 calc R . .
C78 C 0.7772(6) 0.1887(5) -0.1588(3) 0.0363(18) Uani 1 1 d . . .
H78 H 0.7329 0.2060 -0.1714 0.044 Uiso 1 1 calc R . .
C79 C 1.2695(6) 0.4894(5) 0.0866(5) 0.049(2) Uani 1 1 d . . .
H79 H 1.3096 0.4652 0.0929 0.059 Uiso 1 1 calc R . .
C80 C 1.2080(8) 0.4599(6) 0.0311(5) 0.065(3) Uani 1 1 d . . .
H80 H 1.2067 0.4162 -0.0004 0.077 Uiso 1 1 calc R . .
C81 C 1.1477(6) 0.4958(6) 0.0223(3) 0.058(3) Uani 1 1 d . . .
H81 H 1.1060 0.4762 -0.0154 0.069 Uiso 1 1 calc R . .
C82 C 1.1492(5) 0.5611(5) 0.0695(3) 0.042(2) Uani 1 1 d . . .
H82 H 1.1084 0.5847 0.0637 0.050 Uiso 1 1 calc R . .
C83 C 1.2115(4) 0.5898(4) 0.1243(3) 0.0270(15) Uani 1 1 d . . .
H83 H 1.2132 0.6334 0.1560 0.032 Uiso 1 1 calc R . .
C84 C 1.2725(5) 0.5541(4) 0.1331(4) 0.0323(17) Uani 1 1 d . . .
H84 H 1.3151 0.5743 0.1704 0.039 Uiso 1 1 calc R . .
O13 O 0.3600(3) 0.1522(3) 0.0521(2) 0.0343(12) Uani 1 1 d . . .
O14 O 0.4768(3) 0.0769(3) 0.0497(3) 0.0387(13) Uani 1 1 d . . .
O15 O 0.3845(3) -0.2201(3) 0.0995(2) 0.0332(11) Uani 1 1 d . . .
O16 O 0.4879(3) -0.0691(3) 0.0729(2) 0.0360(12) Uani 1 1 d . . .
O17 O 1.3332(4) 0.7347(3) 0.2512(2) 0.0414(13) Uani 1 1 d . . .
O18 O 0.4970(4) -0.3017(4) 0.0971(2) 0.0409(13) Uani 1 1 d . . .
O19 O 1.3048(4) 0.4300(3) 0.2305(3) 0.0456(14) Uani 1 1 d . . .
O20 O 1.2318(4) 0.6122(4) 0.4070(2) 0.0457(14) Uani 1 1 d . . .
O21 O 0.2354(4) 0.1916(3) 0.4861(2) 0.0431(14) Uani 1 1 d . . .
O22 O 1.0975(4) 0.2632(4) -0.0282(3) 0.0511(16) Uani 1 1 d . . .
O23 O 0.4991(4) -0.2833(3) 0.2243(2) 0.0453(14) Uani 1 1 d . . .
O24 O 1.4675(4) 0.5513(3) 0.2109(3) 0.0484(15) Uani 1 1 d . . .
O25 O 1.2604(5) 0.8307(4) 0.3202(3) 0.0552(16) Uani 1 1 d . . .
O26 O 0.3521(4) 0.2295(4) -0.0387(3) 0.0502(15) Uani 1 1 d . . .
O27A O 1.2157(6) 0.5961(5) 0.2847(3) 0.039(3) Uani 0.74(2) 1 d P A 1
O27B O 1.2518(13) 0.5579(14) 0.2799(8) 0.028(8) Uani 0.26(2) 1 d P A 2
O28 O 1.1018(4) 0.4027(4) 0.7392(3) 0.0639(18) Uani 1 1 d . . .
O29 O 1.4897(4) 0.5405(4) 0.0887(3) 0.0545(16) Uani 1 1 d . . .
O30 O 0.8489(4) 0.5840(4) 0.3763(3) 0.0546(16) Uani 1 1 d . . .
O31 O 0.7272(4) 0.5285(4) 0.1767(4) 0.070(2) Uani 1 1 d . . .
O32 O 0.6136(5) 0.5374(5) 0.2681(4) 0.080(2) Uani 1 1 d . . .
O33 O 0.2714(5) 0.3490(5) 0.6295(3) 0.0679(19) Uani 1 1 d . . .
O34 O 0.7133(5) 0.0095(5) 0.3505(3) 0.076(2) Uani 1 1 d . . .
O35 O -0.0914(5) -0.2469(4) 0.2483(4) 0.075(2) Uani 1 1 d . . .
O36 O 1.3735(6) 0.3975(5) -0.0003(4) 0.090(3) Uani 1 1 d . . .
O37 O 0.9726(5) 0.2929(6) 0.4052(3) 0.087(3) Uani 1 1 d . . .
O38 O 0.9091(5) 0.3369(7) 0.7271(5) 0.122(4) Uani 1 1 d . . .
O39 O 0.9995(6) 0.3039(5) 0.5316(4) 0.096(3) Uani 1 1 d . . .
O40A O -0.1004(7) -0.1067(6) 0.4530(5) 0.049(3) Uiso 0.555(6) 1 d P B 1
O40B O -0.0778(14) -0.1707(12) 0.4633(9) 0.088(6) Uiso 0.445(6) 1 d P B 2
O41 O 1.0795(8) 0.0411(7) -0.1754(5) 0.130(4) Uiso 1 1 d . . .
O42A O 0.0320(7) -0.1437(6) 0.5071(5) 0.044(3) Uiso 0.555(6) 1 d P B 1
O42B O 0.0790(9) -0.0519(8) 0.5444(6) 0.049(3) Uiso 0.445(6) 1 d P B 2
O43A O -0.3050(7) -0.1623(7) 0.2861(5) 0.047(3) Uiso 0.555(6) 1 d P B 1
O43B O -0.3225(14) -0.2292(12) 0.2595(9) 0.088(6) Uiso 0.445(6) 1 d P B 2
O44A O -0.1739(8) -0.2031(8) 0.3386(5) 0.058(3) Uiso 0.555(6) 1 d P B 1
O44B O -0.146(2) -0.1360(19) 0.3406(13) 0.147(10) Uiso 0.445(6) 1 d P B 2
O45A O 0.2208(8) -0.0393(8) 0.5218(5) 0.055(3) Uiso 0.555(6) 1 d P B 1
O45B O 0.2415(13) -0.0715(12) 0.5294(9) 0.081(5) Uiso 0.445(6) 1 d P B 2
O46A O 0.9962(8) 0.1617(7) 0.3751(5) 0.057(3) Uiso 0.555(6) 1 d P B 1
O46B O 0.8966(10) 0.1021(9) 0.3494(7) 0.056(4) Uiso 0.445(6) 1 d P B 2
O47A O 0.8180(12) 0.2717(11) 0.5223(8) 0.101(5) Uiso 0.555(6) 1 d P B 1
O47B O 0.813(2) 0.2400(18) 0.5718(14) 0.145(10) Uiso 0.445(6) 1 d P B 2
O48A O 1.3182(12) 0.3959(10) -0.1107(8) 0.100(5) Uiso 0.555(6) 1 d P B 1
O48B O 1.1894(16) 0.3093(14) -0.1302(10) 0.111(7) Uiso 0.445(6) 1 d P B 2
O49A O 1.1877(12) 0.2047(10) -0.1036(8) 0.099(5) Uiso 0.555(6) 1 d P B 1
O49B O 1.2443(14) 0.1904(12) -0.1573(9) 0.088(6) Uiso 0.445(6) 1 d P B 2
O50A O 0.869(2) -0.0266(18) 0.2647(14) 0.179(11) Uiso 0.555(6) 1 d P B 1
O50B O 0.8725(12) 0.0189(11) 0.2983(8) 0.073(5) Uiso 0.445(6) 1 d P B 2
O51 O 0.5000 0.0000 0.5000 0.070(5) Uiso 0.50 2 d SP . .
O52 O 1.3019(11) 0.8751(10) 0.4454(7) 0.079(4) Uiso 0.50 1 d P . .
O53 O 0.7945(12) 0.2002(10) 0.4041(8) 0.086(5) Uiso 0.50 1 d P . .

loop_
_atom_site_aniso_label
_atom_site_aniso_U_11
_atom_site_aniso_U_22
_atom_site_aniso_U_33
_atom_site_aniso_U_23
_atom_site_aniso_U_13
_atom_site_aniso_U_12
Ru1 0.0195(3) 0.0278(3) 0.0198(3) -0.0033(2) 0.0035(2) 0.0064(2)
Ru2 0.0184(3) 0.0453(4) 0.0164(3) 0.0042(2) 0.0001(2) -0.0023(3)
Ru3 0.0157(3) 0.0247(3) 0.0183(3) 0.0014(2) 0.0012(2) 0.0006(2)
Ru4 0.0149(3) 0.0295(3) 0.0368(3) 0.0101(2) 0.0004(2) 0.0117(2)
Ru5 0.0205(3) 0.0221(3) 0.0198(3) 0.0008(2) -0.0004(2) 0.0117(2)
Ru6 0.0209(3) 0.0200(3) 0.0227(3) 0.0018(2) 0.0068(2) -0.0007(2)
O1 0.017(2) 0.037(3) 0.020(2) -0.002(2) 0.0037(18) 0.000(2)
O2 0.014(2) 0.033(3) 0.021(2) -0.001(2) -0.0018(18) -0.0030(19)
O3 0.019(2) 0.022(2) 0.031(3) 0.0063(19) 0.0065(19) 0.0022(19)
O4 0.030(3) 0.026(2) 0.022(2) 0.0000(19) 0.008(2) -0.002(2)
O5 0.016(2) 0.033(3) 0.023(2) 0.002(2) 0.0019(19) 0.002(2)
O6 0.020(2) 0.027(2) 0.024(2) 0.0029(19) 0.0013(19) 0.005(2)
O7 0.014(2) 0.027(2) 0.029(2) 0.0072(19) 0.0006(18) 0.0105(19)
O8 0.019(2) 0.026(2) 0.037(3) 0.013(2) 0.003(2) 0.0109(19)
O9 0.021(2) 0.028(2) 0.019(2) -0.0038(19) 0.0039(18) 0.004(2)
O10 0.024(2) 0.024(2) 0.022(2) 0.0025(18) 0.0075(19) 0.0111(19)
O11 0.021(2) 0.019(2) 0.026(2) -0.0008(18) 0.0037(19) 0.0062(19)
O12 0.021(2) 0.022(2) 0.022(2) 0.0035(18) 0.0006(18) 0.0106(19)
N1 0.022(3) 0.028(3) 0.018(3) -0.002(2) 0.002(2) 0.006(2)
N2 0.015(3) 0.040(3) 0.017(3) -0.006(2) 0.001(2) -0.004(2)
N3 0.015(3) 0.044(3) 0.018(3) 0.003(3) 0.001(2) 0.003(3)
N4 0.015(3) 0.026(3) 0.026(3) 0.007(2) -0.004(2) 0.006(2)
N5 0.016(3) 0.033(3) 0.024(3) 0.007(2) -0.004(2) -0.002(2)
N6 0.020(3) 0.021(3) 0.042(3) 0.008(3) 0.009(3) 0.006(2)
N7 0.020(3) 0.021(3) 0.037(3) 0.008(2) 0.006(2) 0.004(2)
N8 0.014(3) 0.019(3) 0.024(3) 0.002(2) -0.002(2) 0.004(2)
N9 0.013(3) 0.027(3) 0.020(3) 0.004(2) 0.004(2) 0.002(2)
N10 0.017(3) 0.026(3) 0.020(3) 0.007(2) 0.004(2) 0.012(2)
N11 0.025(3) 0.035(3) 0.028(3) 0.012(3) 0.012(2) 0.021(3)
N12 0.025(3) 0.021(3) 0.023(3) 0.004(2) 0.008(2) 0.007(2)
C1 0.021(3) 0.026(3) 0.020(3) -0.006(3) 0.003(3) 0.000(3)
C2 0.022(3) 0.029(3) 0.013(3) -0.003(3) 0.002(3) 0.003(3)
C3 0.018(3) 0.031(4) 0.021(3) -0.001(3) 0.001(3) 0.004(3)
C4 0.021(3) 0.032(4) 0.019(3) -0.005(3) 0.002(3) 0.006(3)
C5 0.023(3) 0.020(3) 0.021(3) -0.004(3) 0.005(3) 0.000(3)
C6 0.014(3) 0.047(4) 0.018(3) 0.001(3) 0.006(3) -0.001(3)
C7 0.019(4) 0.049(5) 0.022(4) -0.005(3) -0.002(3) -0.003(3)
C8 0.013(3) 0.052(5) 0.023(4) -0.005(3) -0.002(3) -0.001(3)
C9 0.015(3) 0.043(4) 0.022(3) -0.005(3) -0.002(3) 0.000(3)
C10 0.016(3) 0.044(4) 0.021(3) -0.003(3) 0.000(3) 0.006(3)
C11 0.019(3) 0.037(4) 0.029(4) 0.009(3) 0.007(3) 0.002(3)
C12 0.015(3) 0.033(4) 0.025(3) 0.003(3) -0.002(3) 0.006(3)
C13 0.023(4) 0.041(4) 0.027(4) 0.014(3) 0.003(3) 0.008(3)
C14 0.022(3) 0.031(4) 0.030(4) 0.016(3) 0.000(3) 0.005(3)
C15 0.011(3) 0.029(3) 0.021(3) 0.002(3) -0.001(2) 0.005(3)
C16 0.015(3) 0.024(3) 0.023(3) 0.006(3) 0.003(3) 0.001(3)
C17 0.022(4) 0.027(3) 0.022(3) 0.008(3) 0.004(3) 0.002(3)
C18 0.020(3) 0.024(3) 0.022(3) 0.006(3) -0.003(3) 0.004(3)
C19 0.024(4) 0.026(3) 0.025(3) 0.007(3) 0.003(3) 0.004(3)
C20 0.016(3) 0.041(4) 0.038(4) 0.005(3) 0.000(3) 0.007(3)
C21 0.015(3) 0.039(4) 0.030(4) 0.008(3) -0.002(3) -0.002(3)
C22 0.020(3) 0.026(4) 0.038(4) 0.005(3) 0.003(3) 0.003(3)
C23 0.022(4) 0.023(3) 0.041(4) 0.012(3) 0.009(3) 0.005(3)
C24 0.031(4) 0.020(3) 0.040(4) 0.008(3) 0.006(3) 0.009(3)
C25 0.026(4) 0.022(3) 0.036(4) 0.010(3) 0.004(3) 0.007(3)
C26 0.031(4) 0.023(3) 0.039(4) 0.006(3) 0.003(3) 0.011(3)
C27 0.019(3) 0.027(4) 0.034(4) 0.006(3) 0.004(3) 0.007(3)
C28 0.017(3) 0.018(3) 0.028(3) 0.002(3) -0.004(3) 0.005(3)
C29 0.010(3) 0.022(3) 0.041(4) 0.007(3) 0.004(3) 0.001(3)
C30 0.009(3) 0.018(3) 0.033(4) 0.004(3) -0.004(3) 0.003(2)
C31 0.015(3) 0.017(3) 0.023(3) 0.001(2) 0.000(2) 0.005(2)
C32 0.019(3) 0.017(3) 0.029(3) 0.001(3) -0.004(3) 0.008(3)
C33 0.012(3) 0.031(4) 0.017(3) 0.000(3) 0.000(2) 0.003(3)
C34 0.013(3) 0.030(3) 0.020(3) 0.004(3) 0.000(2) 0.006(3)
C35 0.017(3) 0.019(3) 0.022(3) 0.001(3) 0.004(3) 0.004(3)
C36 0.016(3) 0.025(3) 0.023(3) 0.005(3) 0.006(3) 0.006(3)
C37 0.020(3) 0.029(3) 0.023(3) 0.004(3) 0.002(3) 0.009(3)
C38 0.021(3) 0.026(3) 0.020(3) 0.001(3) 0.003(3) 0.012(3)
C39 0.017(3) 0.026(3) 0.024(3) 0.010(3) 0.007(3) 0.008(3)
C40 0.020(3) 0.036(4) 0.024(3) 0.012(3) 0.008(3) 0.019(3)
C41 0.023(3) 0.032(4) 0.031(4) 0.012(3) 0.008(3) 0.016(3)
C42 0.030(4) 0.043(4) 0.026(4) 0.019(3) 0.013(3) 0.022(3)
C43 0.024(4) 0.035(4) 0.032(4) 0.011(3) 0.011(3) 0.019(3)
C44 0.025(4) 0.026(3) 0.028(4) 0.008(3) 0.009(3) 0.012(3)
C45 0.037(4) 0.033(4) 0.027(4) 0.003(3) 0.016(3) 0.019(3)
C46 0.036(4) 0.025(3) 0.026(4) 0.000(3) 0.010(3) 0.014(3)
C47 0.030(4) 0.010(3) 0.023(3) 0.004(2) 0.009(3) 0.008(3)
C48 0.024(3) 0.014(3) 0.024(3) 0.009(3) 0.006(3) 0.007(3)
C49 0.055(6) 0.093(8) 0.033(5) -0.017(5) -0.004(4) 0.057(6)
C50 0.024(4) 0.049(5) 0.049(5) -0.012(4) 0.015(4) 0.011(4)
C51 0.044(5) 0.036(4) 0.021(3) 0.001(3) 0.018(3) 0.014(4)
C52 0.027(4) 0.034(4) 0.026(4) -0.010(3) 0.006(3) 0.004(3)
C53 0.057(5) 0.028(4) 0.044(5) -0.007(4) 0.027(4) 0.014(4)
C54 0.094(8) 0.059(6) 0.041(5) 0.015(4) 0.030(5) 0.061(6)
C55 0.106(9) 0.068(6) 0.036(5) 0.032(5) 0.026(5) 0.043(7)
C56 0.024(4) 0.059(5) 0.031(4) 0.023(4) 0.009(3) 0.002(4)
C57 0.050(6) 0.064(6) 0.042(5) 0.017(5) 0.027(4) 0.010(5)
C58 0.066(7) 0.069(6) 0.029(4) 0.007(4) 0.013(4) 0.020(5)
C59 0.057(6) 0.061(6) 0.015(4) 0.008(4) -0.004(4) 0.009(5)
C60 0.057(6) 0.129(10) 0.032(5) 0.041(6) 0.018(4) 0.058(7)
C61 0.016(3) 0.036(4) 0.024(3) 0.001(3) -0.004(3) 0.004(3)
C62 0.014(3) 0.025(4) 0.036(4) -0.007(3) 0.000(3) -0.004(3)
C63 0.022(4) 0.033(4) 0.036(4) 0.016(3) 0.001(3) 0.002(3)
C64 0.018(4) 0.049(5) 0.023(4) 0.004(3) 0.007(3) -0.010(3)
C65 0.019(4) 0.035(4) 0.036(4) -0.003(3) 0.009(3) 0.003(3)
C66 0.013(3) 0.034(4) 0.030(4) 0.004(3) 0.001(3) 0.005(3)
C67 0.012(4) 0.054(5) 0.103(9) 0.006(6) -0.017(5) 0.014(4)
C68 0.030(4) 0.068(6) 0.050(5) 0.008(4) -0.012(4) 0.031(4)
C69 0.034(4) 0.046(5) 0.056(5) 0.019(4) 0.001(4) 0.031(4)
C70 0.024(4) 0.047(4) 0.051(5) 0.009(4) 0.004(3) 0.029(4)
C71 0.029(4) 0.074(6) 0.059(5) 0.025(5) 0.014(4) 0.039(4)
C72 0.018(4) 0.064(6) 0.107(9) 0.046(6) 0.024(5) 0.022(4)
C73 0.031(4) 0.034(4) 0.032(4) -0.014(3) -0.011(3) 0.017(3)
C74 0.033(4) 0.032(4) 0.030(4) -0.003(3) -0.007(3) 0.017(3)
C75 0.040(4) 0.035(4) 0.025(4) -0.005(3) -0.003(3) 0.027(3)
C76 0.041(4) 0.049(5) 0.021(4) 0.006(3) 0.015(3) 0.023(4)
C77 0.061(6) 0.046(5) 0.025(4) 0.011(3) 0.011(4) 0.038(4)
C78 0.044(5) 0.055(5) 0.018(3) -0.002(3) -0.006(3) 0.036(4)
C79 0.038(5) 0.042(5) 0.076(7) 0.021(5) 0.046(5) 0.017(4)
C80 0.076(7) 0.037(5) 0.052(6) 0.004(4) 0.050(6) -0.002(5)
C81 0.048(5) 0.050(5) 0.020(4) 0.014(4) -0.001(4) -0.029(4)
C82 0.030(4) 0.040(4) 0.033(4) 0.017(4) -0.002(3) -0.006(3)
C83 0.017(3) 0.019(3) 0.032(4) 0.006(3) 0.007(3) -0.002(3)
C84 0.013(3) 0.025(3) 0.046(4) 0.011(3) 0.010(3) -0.004(3)
O13 0.030(3) 0.044(3) 0.031(3) 0.007(2) 0.004(2) 0.020(2)
O14 0.030(3) 0.032(3) 0.053(3) 0.006(2) 0.000(2) 0.016(2)
O15 0.022(2) 0.029(3) 0.038(3) 0.005(2) -0.002(2) 0.004(2)
O16 0.022(3) 0.032(3) 0.053(3) 0.014(2) 0.001(2) 0.010(2)
O17 0.037(3) 0.046(3) 0.036(3) 0.005(2) -0.007(2) 0.017(3)
O18 0.046(3) 0.060(4) 0.035(3) 0.018(3) 0.012(2) 0.037(3)
O19 0.043(3) 0.049(3) 0.058(4) 0.025(3) 0.019(3) 0.026(3)
O20 0.028(3) 0.053(3) 0.038(3) 0.011(3) -0.004(2) 0.004(3)
O21 0.028(3) 0.043(3) 0.038(3) 0.003(2) 0.011(2) 0.001(2)
O22 0.049(4) 0.048(3) 0.035(3) 0.010(3) 0.003(3) 0.004(3)
O23 0.063(4) 0.044(3) 0.040(3) 0.016(3) 0.018(3) 0.031(3)
O24 0.037(3) 0.037(3) 0.069(4) 0.017(3) 0.000(3) 0.014(3)
O25 0.059(4) 0.045(3) 0.064(4) 0.018(3) 0.015(3) 0.024(3)
O26 0.043(3) 0.077(4) 0.040(3) 0.021(3) 0.008(3) 0.033(3)
O27A 0.031(5) 0.032(4) 0.035(4) 0.008(3) 0.000(3) -0.001(4)
O27B 0.014(10) 0.038(13) 0.026(10) 0.008(9) -0.007(7) 0.007(9)
O28 0.043(4) 0.081(5) 0.063(4) 0.015(4) 0.006(3) 0.027(3)
O29 0.046(4) 0.048(3) 0.079(5) 0.026(3) 0.026(3) 0.024(3)
O30 0.039(3) 0.055(4) 0.058(4) 0.012(3) 0.008(3) 0.011(3)
O31 0.044(4) 0.055(4) 0.097(5) -0.011(4) 0.006(4) 0.024(3)
O32 0.071(5) 0.093(6) 0.082(5) 0.016(4) 0.008(4) 0.046(5)
O33 0.068(5) 0.079(5) 0.057(4) 0.010(4) 0.007(4) 0.037(4)
O34 0.050(4) 0.133(7) 0.072(5) 0.057(5) 0.017(4) 0.052(5)
O35 0.057(4) 0.058(4) 0.084(5) 0.009(4) 0.012(4) 0.007(3)
O36 0.091(6) 0.098(6) 0.086(6) -0.020(5) -0.015(5) 0.071(5)
O37 0.063(5) 0.138(7) 0.065(5) 0.034(5) 0.003(4) 0.047(5)
O38 0.049(5) 0.176(10) 0.198(11) 0.146(9) 0.047(6) 0.057(6)
O39 0.092(6) 0.090(6) 0.076(5) -0.020(5) -0.024(5) 0.036(5)

loop_
_atom_type_symbol
_atom_type_description
_atom_type_scat_dispersion_real
_atom_type_scat_dispersion_imag
_atom_type_scat_source
C C 0.0033 0.0016 'International Tables Vol C Tables 4.2.6.8 and 6.1.1.4'
H H 0.0000 0.0000 'International Tables Vol C Tables 4.2.6.8 and 6.1.1.4'
N N 0.0061 0.0033 'International Tables Vol C Tables 4.2.6.8 and 6.1.1.4'
O O 0.0106 0.0060 'International Tables Vol C Tables 4.2.6.8 and 6.1.1.4'
Ru Ru -1.2594 0.8363 'International Tables Vol C Tables 4.2.6.8 and 6.1.1.4'

loop_
_geom_angle_atom_site_label_1
_geom_angle_atom_site_label_2
_geom_angle_atom_site_label_3
_geom_angle
O10 Ru1 O9 79.47(17)
O10 Ru1 N1 81.99(19)
O9 Ru1 N1 87.03(19)
O10 Ru1 C54 90.3(3)
O9 Ru1 C54 142.2(3)
N1 Ru1 C54 127.8(3)
O10 Ru1 C49 100.6(3)
O9 Ru1 C49 107.2(3)
N1 Ru1 C49 165.8(3)
C54 Ru1 C49 38.8(4)
O10 Ru1 C50 132.1(3)
O9 Ru1 C50 91.1(3)
N1 Ru1 C50 144.9(3)
C54 Ru1 C50 69.1(4)
C49 Ru1 C50 37.8(4)
O10 Ru1 C52 143.7(2)
O9 Ru1 C52 135.5(2)
N1 Ru1 C52 89.4(2)
C54 Ru1 C52 67.5(3)
C49 Ru1 C52 80.3(3)
C50 Ru1 C52 67.9(3)
O10 Ru1 C53 109.0(3)
O9 Ru1 C53 170.9(2)
N1 Ru1 C53 97.3(3)
C54 Ru1 C53 37.5(4)
C49 Ru1 C53 68.6(4)
C50 Ru1 C53 80.7(3)
C52 Ru1 C53 37.1(3)
O10 Ru1 C51 168.9(3)
O9 Ru1 C51 103.0(2)
N1 Ru1 C51 108.9(3)
C54 Ru1 C51 81.2(3)
C49 Ru1 C51 68.3(3)
C50 Ru1 C51 37.8(3)
C52 Ru1 C51 37.7(3)
C53 Ru1 C51 68.1(3)
O2 Ru2 O1 79.26(18)
O2 Ru2 C55 134.6(4)
O1 Ru2 C55 144.9(4)
O2 Ru2 N5 82.18(19)
O1 Ru2 N5 86.5(2)
C55 Ru2 N5 89.2(3)
O2 Ru2 C60 99.8(3)
O1 Ru2 C60 164.8(3)
C55 Ru2 C60 41.6(4)
N5 Ru2 C60 108.5(3)
O2 Ru2 C59 92.5(3)
O1 Ru2 C59 126.4(3)
C55 Ru2 C59 70.2(4)
N5 Ru2 C59 145.2(3)
C60 Ru2 C59 38.3(4)
O2 Ru2 C57 142.7(3)
O1 Ru2 C57 90.7(3)
C55 Ru2 C57 67.6(4)
N5 Ru2 C57 133.4(3)
C60 Ru2 C57 80.8(4)
C59 Ru2 C57 64.9(4)
O2 Ru2 C56 170.3(3)
O1 Ru2 C56 109.7(3)
C55 Ru2 C56 37.6(4)
N5 Ru2 C56 101.6(3)
C60 Ru2 C56 70.5(3)
C59 Ru2 C56 79.2(3)
C57 Ru2 C56 36.9(3)
O2 Ru2 C58 109.3(3)
O1 Ru2 C58 97.6(3)
C55 Ru2 C58 81.2(4)
N5 Ru2 C58 168.3(3)
C60 Ru2 C58 68.2(4)
C59 Ru2 C58 35.8(4)
C57 Ru2 C58 36.1(3)
C56 Ru2 C58 66.6(3)
O6 Ru3 O5 79.09(18)
O6 Ru3 N9 83.3(2)
O5 Ru3 N9 85.07(18)
O6 Ru3 C62 91.3(2)
O5 Ru3 C62 144.7(2)
N9 Ru3 C62 127.9(2)
O6 Ru3 C64 129.1(3)
O5 Ru3 C64 91.6(2)
N9 Ru3 C64 146.2(3)
C62 Ru3 C64 68.3(3)
O6 Ru3 C66 147.4(2)
O5 Ru3 C66 132.1(2)
N9 Ru3 C66 89.4(2)
C62 Ru3 C66 68.4(3)
C64 Ru3 C66 68.2(3)
O6 Ru3 C61 111.6(2)
O5 Ru3 C61 169.2(2)
N9 Ru3 C61 97.2(2)
C62 Ru3 C61 37.9(3)
C64 Ru3 C61 80.6(3)
C66 Ru3 C61 37.8(3)
O6 Ru3 C65 166.8(2)
O5 Ru3 C65 101.1(2)
N9 Ru3 C65 109.8(3)
C62 Ru3 C65 81.0(3)
C64 Ru3 C65 38.0(3)
C66 Ru3 C65 37.7(3)
C61 Ru3 C65 68.2(3)
O6 Ru3 C63 98.6(2)
O5 Ru3 C63 108.9(2)
N9 Ru3 C63 166.1(2)
C62 Ru3 C63 38.6(3)
C64 Ru3 C63 37.6(3)
C66 Ru3 C63 81.5(3)
C61 Ru3 C63 69.2(3)
C65 Ru3 C63 68.7(3)
O8 Ru4 O7 78.46(17)
O8 Ru4 N4 83.25(19)
O7 Ru4 N4 86.47(18)
O8 Ru4 C69 93.0(3)
O7 Ru4 C69 149.5(3)
N4 Ru4 C69 121.9(3)
O8 Ru4 C68 114.4(3)
O7 Ru4 C68 166.9(3)
N4 Ru4 C68 92.1(3)
C69 Ru4 C68 38.0(3)
O8 Ru4 C67 150.7(3)
O7 Ru4 C67 128.6(3)
N4 Ru4 C67 87.0(3)
C69 Ru4 C67 69.0(3)
C68 Ru4 C67 38.3(4)
O8 Ru4 C72 165.0(3)
O7 Ru4 C72 99.9(3)
N4 Ru4 C72 111.6(3)
C69 Ru4 C72 80.8(3)
C68 Ru4 C72 68.5(4)
C67 Ru4 C72 38.0(4)
O8 Ru4 C70 99.1(2)
O7 Ru4 C70 114.0(2)
N4 Ru4 C70 159.5(3)
C69 Ru4 C70 37.9(3)
C68 Ru4 C70 68.3(3)
C67 Ru4 C70 81.1(3)
C72 Ru4 C70 67.7(3)
O8 Ru4 C71 126.9(3)
O7 Ru4 C71 94.1(3)
N4 Ru4 C71 149.4(3)
C69 Ru4 C71 67.5(3)
C68 Ru4 C71 80.5(3)
C67 Ru4 C71 68.8(4)
C72 Ru4 C71 38.1(4)
C70 Ru4 C71 36.6(3)
O12 Ru5 O11 78.52(17)
O12 Ru5 N8 83.54(19)
O11 Ru5 N8 86.06(18)
O12 Ru5 C76 139.8(2)
O11 Ru5 C76 93.0(2)
N8 Ru5 C76 135.5(3)
O12 Ru5 C74 135.8(2)
O11 Ru5 C74 143.4(2)
N8 Ru5 C74 86.3(2)
C76 Ru5 C74 68.5(3)
O12 Ru5 C78 90.3(2)
O11 Ru5 C78 135.3(3)
N8 Ru5 C78 135.9(3)
C76 Ru5 C78 68.4(3)
C74 Ru5 C78 68.4(3)
O12 Ru5 C73 102.8(2)
O11 Ru5 C73 172.9(3)
N8 Ru5 C73 101.0(3)
C76 Ru5 C73 81.5(3)
C74 Ru5 C73 38.0(3)
C78 Ru5 C73 38.2(3)
O12 Ru5 C77 105.6(2)
O11 Ru5 C77 104.4(3)
N8 Ru5 C77 167.2(2)
C76 Ru5 C77 38.3(3)
C74 Ru5 C77 80.9(3)
C78 Ru5 C77 37.3(3)
C73 Ru5 C77 68.5(3)
O12 Ru5 C75 171.2(2)
O11 Ru5 C75 109.3(2)
N8 Ru5 C75 100.7(2)
C76 Ru5 C75 38.2(3)
C74 Ru5 C75 38.0(3)
C78 Ru5 C75 81.3(3)
C73 Ru5 C75 69.0(3)
C77 Ru5 C75 69.0(3)
O4 Ru6 O3 78.83(18)
O4 Ru6 N12 83.3(2)
O3 Ru6 N12 85.26(19)
O4 Ru6 C81 159.6(3)
O3 Ru6 C81 121.1(3)
N12 Ru6 C81 93.4(3)
O4 Ru6 C82 121.3(3)
O3 Ru6 C82 159.1(2)
N12 Ru6 C82 91.2(3)
C81 Ru6 C82 38.4(4)
O4 Ru6 C80 154.5(4)
O3 Ru6 C80 95.1(3)
N12 Ru6 C80 121.2(4)
C81 Ru6 C80 38.2(4)
C82 Ru6 C80 69.2(4)
O4 Ru6 C83 95.2(2)
O3 Ru6 C83 157.1(2)
N12 Ru6 C83 116.2(2)
C81 Ru6 C83 68.1(3)
C82 Ru6 C83 37.4(3)
C80 Ru6 C83 80.7(3)
O4 Ru6 C79 117.8(3)
O3 Ru6 C79 95.0(3)
N12 Ru6 C79 158.6(3)
C81 Ru6 C79 68.0(4)
C82 Ru6 C79 80.9(3)
C80 Ru6 C79 37.4(4)
C83 Ru6 C79 68.0(3)
O4 Ru6 C84 93.8(2)
O3 Ru6 C84 119.8(2)
N12 Ru6 C84 153.9(2)
C81 Ru6 C84 80.3(3)
C82 Ru6 C84 68.1(3)
C80 Ru6 C84 67.5(3)
C83 Ru6 C84 38.0(3)
C79 Ru6 C84 37.2(3)
C1 O1 Ru2 111.8(4)
C2 O2 Ru2 111.3(4)
C15 O3 Ru6 111.7(4)
C16 O4 Ru6 110.9(4)
C17 O5 Ru3 111.5(4)
C18 O6 Ru3 110.7(4)
C31 O7 Ru4 109.9(4)
C32 O8 Ru4 110.0(4)
C33 O9 Ru1 110.2(4)
C34 O10 Ru1 109.1(4)
C47 O11 Ru5 110.8(4)
C48 O12 Ru5 111.4(4)
C1 N1 C5 118.4(6)
C1 N1 Ru1 121.5(4)
C5 N1 Ru1 120.0(5)
C6 N2 C9 110.6(5)
C6 N2 C7 106.8(5)
C9 N2 C7 108.3(6)
C11 N3 C8 107.9(5)
C11 N3 C10 111.0(5)
C8 N3 C10 108.3(6)
C15 N4 C14 118.0(6)
C15 N4 Ru4 120.2(4)
C14 N4 Ru4 121.0(4)
C17 N5 C21 117.2(6)
C17 N5 Ru2 125.4(5)
C21 N5 Ru2 117.2(4)
C22 N6 C23 107.2(5)
C22 N6 C26 111.0(6)
C23 N6 C26 108.6(5)
C27 N7 C25 110.6(5)
C27 N7 C24 106.9(5)
C25 N7 C24 108.6(5)
C31 N8 C30 116.6(5)
C31 N8 Ru5 124.8(4)
C30 N8 Ru5 118.0(4)
C33 N9 C37 118.6(6)
C33 N9 Ru3 121.9(4)
C37 N9 Ru3 119.4(4)
C38 N10 C41 108.3(5)
C38 N10 C39 111.5(5)
C41 N10 C39 107.8(5)
C42 N11 C43 106.6(5)
C42 N11 C40 109.0(5)
C43 N11 C40 109.6(5)
C47 N12 C46 118.9(6)
C47 N12 Ru6 123.3(4)
C46 N12 Ru6 117.6(4)
O1 C1 N1 121.2(6)
O1 C1 C2 118.4(6)
N1 C1 C2 120.3(6)
O2 C2 C3 123.3(6)
O2 C2 C1 115.6(6)
C3 C2 C1 121.0(6)
C2 C3 C4 117.3(6)
C2 C3 C6 117.0(6)
C4 C3 C6 125.5(6)
C5 C4 C3 120.5(6)
C5 C4 H4 119.7
C3 C4 H4 119.7
N1 C5 C4 122.5(7)
N1 C5 H5 118.8
C4 C5 H5 118.8
N2 C6 C3 116.8(6)
N2 C6 H6A 108.1
C3 C6 H6A 108.1
N2 C6 H6B 108.1
C3 C6 H6B 108.1
H6A C6 H6B 107.3
N2 C7 C8 111.1(6)
N2 C7 H7A 109.4
C8 C7 H7A 109.4
N2 C7 H7B 109.4
C8 C7 H7B 109.4
H7A C7 H7B 108.0
N3 C8 C7 110.7(6)
N3 C8 H8A 109.5
C7 C8 H8A 109.5
N3 C8 H8B 109.5
C7 C8 H8B 109.5
H8A C8 H8B 108.1
N2 C9 C10 111.2(5)
N2 C9 H9A 109.4
C10 C9 H9A 109.4
N2 C9 H9B 109.4
C10 C9 H9B 109.4
H9A C9 H9B 108.0
N3 C10 C9 110.3(5)
N3 C10 H10A 109.6
C9 C10 H10A 109.6
N3 C10 H10B 109.6
C9 C10 H10B 109.6
H10A C10 H10B 108.1
N3 C11 C12 115.9(6)
N3 C11 H11A 108.3
C12 C11 H11A 108.3
N3 C11 H11B 108.3
C12 C11 H11B 108.3
H11A C11 H11B 107.4
C16 C12 C13 117.4(6)
C16 C12 C11 117.8(6)
C13 C12 C11 124.8(6)
C14 C13 C12 119.8(6)
C14 C13 H13 120.1
C12 C13 H13 120.1
N4 C14 C13 123.5(6)
N4 C14 H14 118.3
C13 C14 H14 118.3
O3 C15 N4 121.1(6)
O3 C15 C16 118.3(6)
N4 C15 C16 120.6(6)
O4 C16 C12 124.2(6)
O4 C16 C15 115.3(5)
C12 C16 C15 120.5(6)
O5 C17 N5 120.2(6)
O5 C17 C18 117.8(6)
N5 C17 C18 122.0(6)
O6 C18 C19 122.1(6)
O6 C18 C17 117.5(6)
C19 C18 C17 120.3(6)
C18 C19 C20 117.1(6)
C18 C19 C22 118.5(6)
C20 C19 C22 124.3(7)
C21 C20 C19 119.8(7)
C21 C20 H20 120.1
C19 C20 H20 120.1
C20 C21 N5 123.5(6)
C20 C21 H21 118.3
N5 C21 H21 118.3
N6 C22 C19 116.4(5)
N6 C22 H22A 108.2
C19 C22 H22A 108.2
N6 C22 H22B 108.2
C19 C22 H22B 108.2
H22A C22 H22B 107.3
N6 C23 C24 111.9(5)
N6 C23 H23A 109.2
C24 C23 H23A 109.2
N6 C23 H23B 109.2
C24 C23 H23B 109.2
H23A C23 H23B 107.9
N7 C24 C23 112.1(6)
N7 C24 H24A 109.2
C23 C24 H24A 109.2
N7 C24 H24B 109.2
C23 C24 H24B 109.2
H24A C24 H24B 107.9
N7 C25 C26 110.3(5)
N7 C25 H25A 109.6
C26 C25 H25A 109.6
N7 C25 H25B 109.6
C26 C25 H25B 109.6
H25A C25 H25B 108.1
N6 C26 C25 110.4(6)
N6 C26 H26A 109.6
C25 C26 H26A 109.6
N6 C26 H26B 109.6
C25 C26 H26B 109.6
H26A C26 H26B 108.1
N7 C27 C28 116.0(6)
N7 C27 H27A 108.3
C28 C27 H27A 108.3
N7 C27 H27B 108.3
C28 C27 H27B 108.3
H27A C27 H27B 107.4
C32 C28 C29 116.9(6)
C32 C28 C27 118.5(6)
C29 C28 C27 124.6(6)
C30 C29 C28 120.2(6)
C30 C29 H29 119.9
C28 C29 H29 119.9
C29 C30 N8 123.9(6)
C29 C30 H30 118.0
N8 C30 H30 118.0
O7 C31 N8 120.7(6)
O7 C31 C32 117.8(6)
N8 C31 C32 121.5(6)
O8 C32 C28 122.8(6)
O8 C32 C31 116.4(6)
C28 C32 C31 120.8(6)
O9 C33 N9 121.1(6)
O9 C33 C34 117.9(6)
N9 C33 C34 120.9(6)
O10 C34 C35 122.3(6)
O10 C34 C33 117.3(6)
C35 C34 C33 120.4(6)
C34 C35 C36 117.3(6)
C34 C35 C38 117.0(6)
C36 C35 C38 125.6(6)
C37 C36 C35 120.1(6)
C37 C36 H36 119.9
C35 C36 H36 119.9
C36 C37 N9 122.2(6)
C36 C37 H37 118.9
N9 C37 H37 118.9
N10 C38 C35 117.0(5)
N10 C38 H38A 108.1
C35 C38 H38A 108.1
N10 C38 H38B 108.1
C35 C38 H38B 108.1
H38A C38 H38B 107.3
N10 C39 C40 111.2(5)
N10 C39 H39A 109.4
C40 C39 H39A 109.4
N10 C39 H39B 109.4
C40 C39 H39B 109.4
H39A C39 H39B 108.0
N11 C40 C39 110.2(5)
N11 C40 H40A 109.6
C39 C40 H40A 109.6
N11 C40 H40B 109.6
C39 C40 H40B 109.6
H40A C40 H40B 108.1
N10 C41 C42 111.5(5)
N10 C41 H41A 109.3
C42 C41 H41A 109.3
N10 C41 H41B 109.3
C42 C41 H41B 109.3
H41A C41 H41B 108.0
N11 C42 C41 110.9(5)
N11 C42 H42A 109.5
C41 C42 H42A 109.5
N11 C42 H42B 109.5
C41 C42 H42B 109.5
H42A C42 H42B 108.1
N11 C43 C44 116.1(6)
N11 C43 H43A 108.3
C44 C43 H43A 108.3
N11 C43 H43B 108.3
C44 C43 H43B 108.3
H43A C43 H43B 107.4
C48 C44 C45 116.7(6)
C48 C44 C43 118.1(6)
C45 C44 C43 124.9(6)
C46 C45 C44 120.0(6)
C46 C45 H45 120.0
C44 C45 H45 120.0
N12 C46 C45 123.2(6)
N12 C46 H46 118.4
C45 C46 H46 118.4
O11 C47 N12 121.7(6)
O11 C47 C48 117.9(5)
N12 C47 C48 120.3(6)
O12 C48 C44 122.5(6)
O12 C48 C47 116.5(5)
C44 C48 C47 120.9(6)
C50 C49 C54 119.8(8)
C50 C49 Ru1 71.7(5)
C54 C49 Ru1 70.6(5)
C50 C49 H49 120.1
C54 C49 H49 120.1
Ru1 C49 H49 130.2
C49 C50 C51 120.5(8)
C49 C50 Ru1 70.5(5)
C51 C50 Ru1 72.1(4)
C49 C50 H50 119.8
C51 C50 H50 119.8
Ru1 C50 H50 130.2
C52 C51 C50 118.1(7)
C52 C51 Ru1 70.2(4)
C50 C51 Ru1 70.1(4)
C52 C51 H51 120.9
C50 C51 H51 120.9
Ru1 C51 H51 131.3
C53 C52 C51 122.1(7)
C53 C52 Ru1 71.6(4)
C51 C52 Ru1 72.1(4)
C53 C52 H52 118.9
C51 C52 H52 118.9
Ru1 C52 H52 130.1
C52 C53 C54 120.1(8)
C52 C53 Ru1 71.3(4)
C54 C53 Ru1 70.5(5)
C52 C53 H53 120.0
C54 C53 H53 120.0
Ru1 C53 H53 131.0
C53 C54 C49 119.4(8)
C53 C54 Ru1 72.0(5)
C49 C54 Ru1 70.6(5)
C53 C54 H54 120.3
C49 C54 H54 120.3
Ru1 C54 H54 129.5
C56 C55 C60 118.3(9)
C56 C55 Ru2 72.9(5)
C60 C55 Ru2 69.9(5)
C56 C55 H55 120.9
C60 C55 H55 120.9
Ru2 C55 H55 128.4
C57 C56 C55 119.9(8)
C57 C56 Ru2 71.1(5)
C55 C56 Ru2 69.5(5)
C57 C56 H56 120.1
C55 C56 H56 120.1
Ru2 C56 H56 132.4
C58 C57 C56 123.8(10)
C58 C57 Ru2 73.4(5)
C56 C57 Ru2 72.0(5)
C58 C57 H57 118.1
C56 C57 H57 118.1
Ru2 C57 H57 129.1
C59 C58 C57 118.8(10)
C59 C58 Ru2 70.3(5)
C57 C58 Ru2 70.5(5)
C59 C58 H58 120.6
C57 C58 H58 120.6
Ru2 C58 H58 131.3
C58 C59 C60 124.9(9)
C58 C59 Ru2 74.0(5)
C60 C59 Ru2 70.8(5)
C58 C59 H59 117.6
C60 C59 H59 117.6
Ru2 C59 H59 130.8
C59 C60 C55 114.3(9)
C59 C60 Ru2 70.9(5)
C55 C60 Ru2 68.5(5)
C59 C60 H60 122.9
C55 C60 H60 122.9
Ru2 C60 H60 129.7
C66 C61 C62 119.4(6)
C66 C61 Ru3 70.7(4)
C62 C61 Ru3 70.3(4)
C66 C61 H61 120.3
C62 C61 H61 120.3
Ru3 C61 H61 131.4
C61 C62 C63 121.0(7)
C61 C62 Ru3 71.8(4)
C63 C62 Ru3 71.7(4)
C61 C62 H62 119.5
C63 C62 H62 119.5
Ru3 C62 H62 129.5
C64 C63 C62 117.3(7)
C64 C63 Ru3 70.2(4)
C62 C63 Ru3 69.6(4)
C64 C63 H63 121.3
C62 C63 H63 121.3
Ru3 C63 H63 131.3
C63 C64 C65 122.6(7)
C63 C64 Ru3 72.2(4)
C65 C64 Ru3 72.0(4)
C63 C64 H64 118.7
C65 C64 H64 118.7
Ru3 C64 H64 129.7
C66 C65 C64 118.7(7)
C66 C65 Ru3 70.5(4)
C64 C65 Ru3 70.1(4)
C66 C65 H65 120.7
C64 C65 H65 120.7
Ru3 C65 H65 131.5
C65 C66 C61 120.9(7)
C65 C66 Ru3 71.9(4)
C61 C66 Ru3 71.5(4)
C65 C66 H66 119.5
C61 C66 H66 119.5
Ru3 C66 H66 129.6
C72 C67 C68 119.0(9)
C72 C67 Ru4 71.5(5)
C68 C67 Ru4 70.7(4)
C72 C67 H67 120.5
C68 C67 H67 120.5
Ru4 C67 H67 129.5
C69 C68 C67 119.8(9)
C69 C68 Ru4 70.3(4)
C67 C68 Ru4 71.0(5)
C69 C68 H68 120.1
C67 C68 H68 120.1
Ru4 C68 H68 131.4
C68 C69 C70 121.1(8)
C68 C69 Ru4 71.7(4)
C70 C69 Ru4 73.3(4)
C68 C69 H69 119.5
C70 C69 H69 119.5
Ru4 C69 H69 127.7
C71 C70 C69 119.8(8)
C71 C70 Ru4 72.0(5)
C69 C70 Ru4 68.8(4)
C71 C70 H70 120.1
C69 C70 H70 120.1
Ru4 C70 H70 131.9
C70 C71 C72 119.9(9)
C70 C71 Ru4 71.4(5)
C72 C71 Ru4 69.7(5)
C70 C71 H71 120.1
C72 C71 H71 120.1
Ru4 C71 H71 131.7
C67 C72 C71 120.3(9)
C67 C72 Ru4 70.4(5)
C71 C72 Ru4 72.2(5)
C67 C72 H72 119.9
C71 C72 H72 119.9
Ru4 C72 H72 130.1
C74 C73 C78 118.6(7)
C74 C73 Ru5 70.4(4)
C78 C73 Ru5 70.9(4)
C74 C73 H73 120.7
C78 C73 H73 120.7
Ru5 C73 H73 130.5
C73 C74 C75 122.0(7)
C73 C74 Ru5 71.7(4)
C75 C74 Ru5 72.1(4)
C73 C74 H74 119.0
C75 C74 H74 119.0
Ru5 C74 H74 129.9
C74 C75 C76 117.7(7)
C74 C75 Ru5 70.0(4)
C76 C75 Ru5 69.4(4)
C74 C75 H75 121.2
C76 C75 H75 121.2
Ru5 C75 H75 132.2
C77 C76 C75 121.3(7)
C77 C76 Ru5 72.0(4)
C75 C76 Ru5 72.4(4)
C77 C76 H76 119.3
C75 C76 H76 119.3
Ru5 C76 H76 128.5
C78 C77 C76 119.5(7)
C78 C77 Ru5 71.2(4)
C76 C77 Ru5 69.7(4)
C78 C77 H77 120.2
C76 C77 H77 120.2
Ru5 C77 H77 131.6
C77 C78 C73 120.8(7)
C77 C78 Ru5 71.4(4)
C73 C78 Ru5 70.9(4)
C77 C78 H78 119.6
C73 C78 H78 119.6
Ru5 C78 H78 130.8
C80 C79 C84 120.7(9)
C80 C79 Ru6 71.0(5)
C84 C79 Ru6 71.8(4)
C80 C79 H79 119.6
C84 C79 H79 119.6
Ru6 C79 H79 130.1
C79 C80 C81 119.4(8)
C79 C80 Ru6 71.6(5)
C81 C80 Ru6 70.2(5)
C79 C80 H80 120.3
C81 C80 H80 120.3
Ru6 C80 H80 130.3
C80 C81 C82 120.4(8)
C80 C81 Ru6 71.6(5)
C82 C81 Ru6 71.1(4)
C80 C81 H81 119.8
C82 C81 H81 119.8
Ru6 C81 H81 130.0
C83 C82 C81 119.2(9)
C83 C82 Ru6 71.8(4)
C81 C82 Ru6 70.4(5)
C83 C82 H82 120.4
C81 C82 H82 120.4
Ru6 C82 H82 129.8
C82 C83 C84 120.4(7)
C82 C83 Ru6 70.8(4)
C84 C83 Ru6 71.6(4)
C82 C83 H83 119.8
C84 C83 H83 119.8
Ru6 C83 H83 130.3
C79 C84 C83 119.9(8)
C79 C84 Ru6 71.0(4)
C83 C84 Ru6 70.4(4)
C79 C84 H84 120.1
C83 C84 H84 120.1
Ru6 C84 H84 131.3

loop_
_geom_bond_atom_site_label_1
_geom_bond_atom_site_label_2
_geom_bond_distance
Ru1 O10 2.066(4)
Ru1 O9 2.107(5)
Ru1 N1 2.154(6)
Ru1 C54 2.163(8)
Ru1 C49 2.163(8)
Ru1 C50 2.178(7)
Ru1 C52 2.179(7)
Ru1 C53 2.183(7)
Ru1 C51 2.204(7)
Ru2 O2 2.077(4)
Ru2 O1 2.077(5)
Ru2 C55 2.143(9)
Ru2 N5 2.144(6)
Ru2 C60 2.164(9)
Ru2 C59 2.165(7)
Ru2 C57 2.175(9)
Ru2 C56 2.188(7)
Ru2 C58 2.211(9)
Ru3 O6 2.074(5)
Ru3 O5 2.098(4)
Ru3 N9 2.154(5)
Ru3 C62 2.173(6)
Ru3 C64 2.175(7)
Ru3 C66 2.182(7)
Ru3 C61 2.192(6)
Ru3 C65 2.200(7)
Ru3 C63 2.201(7)
Ru4 O8 2.072(4)
Ru4 O7 2.111(4)
Ru4 N4 2.141(6)
Ru4 C69 2.146(7)
Ru4 C68 2.164(8)
Ru4 C67 2.167(8)
Ru4 C72 2.181(8)
Ru4 C70 2.205(7)
Ru4 C71 2.213(8)
Ru5 O12 2.060(4)
Ru5 O11 2.108(4)
Ru5 N8 2.131(5)
Ru5 C76 2.157(7)
Ru5 C74 2.169(7)
Ru5 C78 2.185(7)
Ru5 C73 2.186(7)
Ru5 C77 2.187(7)
Ru5 C75 2.197(7)
Ru6 O4 2.079(5)
Ru6 O3 2.088(4)
Ru6 N12 2.134(6)
Ru6 C81 2.159(8)
Ru6 C82 2.168(8)
Ru6 C80 2.177(8)
Ru6 C83 2.180(6)
Ru6 C79 2.185(8)
Ru6 C84 2.196(6)
O1 C1 1.306(8)
O2 C2 1.350(8)
O3 C15 1.306(8)
O4 C16 1.362(8)
O5 C17 1.309(8)
O6 C18 1.351(7)
O7 C31 1.319(7)
O8 C32 1.357(8)
O9 C33 1.304(8)
O10 C34 1.358(8)
O11 C47 1.306(7)
O12 C48 1.344(7)
N1 C1 1.351(9)
N1 C5 1.376(8)
N2 C6 1.481(8)
N2 C9 1.481(8)
N2 C7 1.486(9)
N3 C11 1.476(8)
N3 C8 1.478(9)
N3 C10 1.482(8)
N4 C15 1.351(8)
N4 C14 1.369(9)
N5 C17 1.353(8)
N5 C21 1.380(9)
N6 C22 1.480(9)
N6 C23 1.481(9)
N6 C26 1.485(9)
N7 C27 1.479(9)
N7 C25 1.483(9)
N7 C24 1.486(9)
N8 C31 1.351(8)
N8 C30 1.382(8)
N9 C33 1.347(9)
N9 C37 1.381(8)
N10 C38 1.467(8)
N10 C41 1.472(8)
N10 C39 1.473(8)
N11 C42 1.457(9)
N11 C43 1.474(8)
N11 C40 1.490(8)
N12 C47 1.356(8)
N12 C46 1.359(8)
C1 C2 1.443(10)
C2 C3 1.372(9)
C3 C4 1.404(10)
C3 C6 1.516(9)
C4 C5 1.379(10)
C4 H4 0.9500
C5 H5 0.9500
C6 H6A 0.9900
C6 H6B 0.9900
C7 C8 1.528(10)
C7 H7A 0.9900
C7 H7B 0.9900
C8 H8A 0.9900
C8 H8B 0.9900
C9 C10 1.532(9)
C9 H9A 0.9900
C9 H9B 0.9900
C10 H10A 0.9900
C10 H10B 0.9900
C11 C12 1.519(10)
C11 H11A 0.9900
C11 H11B 0.9900
C12 C16 1.377(9)
C12 C13 1.413(10)
C13 C14 1.370(10)
C13 H13 0.9500
C14 H14 0.9500
C15 C16 1.442(9)
C17 C18 1.423(9)
C18 C19 1.389(10)
C19 C20 1.422(9)
C19 C22 1.498(10)
C20 C21 1.374(10)
C20 H20 0.9500
C21 H21 0.9500
C22 H22A 0.9900
C22 H22B 0.9900
C23 C24 1.506(10)
C23 H23A 0.9900
C23 H23B 0.9900
C24 H24A 0.9900
C24 H24B 0.9900
C25 C26 1.536(10)
C25 H25A 0.9900
C25 H25B 0.9900
C26 H26A 0.9900
C26 H26B 0.9900
C27 C28 1.507(9)
C27 H27A 0.9900
C27 H27B 0.9900
C28 C32 1.376(9)
C28 C29 1.413(9)
C29 C30 1.355(9)
C29 H29 0.9500
C30 H30 0.9500
C31 C32 1.427(9)
C33 C34 1.432(9)
C34 C35 1.382(9)
C35 C36 1.420(9)
C35 C38 1.500(9)
C36 C37 1.378(9)
C36 H36 0.9500
C37 H37 0.9500
C38 H38A 0.9900
C38 H38B 0.9900
C39 C40 1.518(8)
C39 H39A 0.9900
C39 H39B 0.9900
C40 H40A 0.9900
C40 H40B 0.9900
C41 C42 1.518(9)
C41 H41A 0.9900
C41 H41B 0.9900
C42 H42A 0.9900
C42 H42B 0.9900
C43 C44 1.508(9)
C43 H43A 0.9900
C43 H43B 0.9900
C44 C48 1.391(9)
C44 C45 1.424(10)
C45 C46 1.369(10)
C45 H45 0.9500
C46 H46 0.9500
C47 C48 1.427(9)
C49 C50 1.407(14)
C49 C54 1.439(14)
C49 H49 0.9500
C50 C51 1.419(11)
C50 H50 0.9500
C51 C52 1.418(10)
C51 H51 0.9500
C52 C53 1.388(12)
C52 H52 0.9500
C53 C54 1.397(13)
C53 H53 0.9500
C54 H54 0.9500
C55 C56 1.396(14)
C55 C60 1.529(15)
C55 H55 0.9500
C56 C57 1.380(13)
C56 H56 0.9500
C57 C58 1.359(13)
C57 H57 0.9500
C58 C59 1.345(14)
C58 H58 0.9500
C59 C60 1.421(14)
C59 H59 0.9500
C60 H60 0.9500
C61 C66 1.416(10)
C61 C62 1.418(11)
C61 H61 0.9500
C62 C63 1.447(10)
C62 H62 0.9500
C63 C64 1.409(11)
C63 H63 0.9500
C64 C65 1.423(12)
C64 H64 0.9500
C65 C66 1.414(10)
C65 H65 0.9500
C66 H66 0.9500
C67 C72 1.417(14)
C67 C68 1.421(14)
C67 H67 0.9500
C68 C69 1.403(12)
C68 H68 0.9500
C69 C70 1.414(11)
C69 H69 0.9500
C70 C71 1.387(12)
C70 H70 0.9500
C71 C72 1.435(13)
C71 H71 0.9500
C72 H72 0.9500
C73 C74 1.417(10)
C73 C78 1.431(11)
C73 H73 0.9500
C74 C75 1.420(10)
C74 H74 0.9500
C75 C76 1.426(11)
C75 H75 0.9500
C76 C77 1.424(11)
C76 H76 0.9500
C77 C78 1.400(11)
C77 H77 0.9500
C78 H78 0.9500
C79 C80 1.397(15)
C79 C84 1.398(11)
C79 H79 0.9500
C80 C81 1.418(15)
C80 H80 0.9500
C81 C82 1.424(13)
C81 H81 0.9500
C82 C83 1.393(10)
C82 H82 0.9500
C83 C84 1.423(10)
C83 H83 0.9500
C84 H84 0.9500

loop_
_geom_torsion_atom_site_label_1
_geom_torsion_atom_site_label_2
_geom_torsion_atom_site_label_3
_geom_torsion_atom_site_label_4
_geom_torsion
O2 Ru2 O1 C1 15.3(4)
C55 Ru2 O1 C1 -151.0(6)
N5 Ru2 O1 C1 -67.4(4)
C60 Ru2 O1 C1 103.3(12)
C59 Ru2 O1 C1 100.4(5)
C57 Ru2 O1 C1 159.2(5)
C56 Ru2 O1 C1 -168.5(4)
C58 Ru2 O1 C1 123.6(5)
O1 Ru2 O2 C2 -16.8(4)
C55 Ru2 O2 C2 152.2(5)
N5 Ru2 O2 C2 71.1(4)
C60 Ru2 O2 C2 178.7(5)
C59 Ru2 O2 C2 -143.4(5)
C57 Ru2 O2 C2 -93.5(6)
C56 Ru2 O2 C2 -174.9(16)
C58 Ru2 O2 C2 -111.1(5)
O4 Ru6 O3 C15 17.7(4)
N12 Ru6 O3 C15 -66.4(4)
C81 Ru6 O3 C15 -157.6(5)
C82 Ru6 O3 C15 -147.3(7)
C80 Ru6 O3 C15 172.6(5)
C83 Ru6 O3 C15 94.3(7)
C79 Ru6 O3 C15 135.1(5)
C84 Ru6 O3 C15 105.6(4)
O3 Ru6 O4 C16 -19.6(4)
N12 Ru6 O4 C16 66.9(4)
C81 Ru6 O4 C16 148.7(8)
C82 Ru6 O4 C16 154.2(4)
C80 Ru6 O4 C16 -98.0(7)
C83 Ru6 O4 C16 -177.3(5)
C79 Ru6 O4 C16 -109.4(5)
C84 Ru6 O4 C16 -139.2(5)
O6 Ru3 O5 C17 15.0(4)
N9 Ru3 O5 C17 -69.1(4)
C62 Ru3 O5 C17 91.6(6)
C64 Ru3 O5 C17 144.6(5)
C66 Ru3 O5 C17 -153.8(4)
C61 Ru3 O5 C17 -171.7(12)
C65 Ru3 O5 C17 -178.4(5)
C63 Ru3 O5 C17 110.5(5)
O5 Ru3 O6 C18 -15.8(4)
N9 Ru3 O6 C18 70.4(4)
C62 Ru3 O6 C18 -161.6(4)
C64 Ru3 O6 C18 -98.9(5)
C66 Ru3 O6 C18 148.8(5)
C61 Ru3 O6 C18 165.5(4)
C65 Ru3 O6 C18 -107.9(10)
C63 Ru3 O6 C18 -123.5(4)
O8 Ru4 O7 C31 22.3(4)
N4 Ru4 O7 C31 -61.5(4)
C69 Ru4 O7 C31 98.4(6)
C68 Ru4 O7 C31 -145.5(12)
C67 Ru4 O7 C31 -144.9(5)
C72 Ru4 O7 C31 -172.9(4)
C70 Ru4 O7 C31 117.3(4)
C71 Ru4 O7 C31 149.2(4)
O7 Ru4 O8 C32 -23.4(4)
N4 Ru4 O8 C32 64.4(4)
C69 Ru4 O8 C32 -173.8(4)
C68 Ru4 O8 C32 153.6(4)
C67 Ru4 O8 C32 135.9(6)
C72 Ru4 O8 C32 -108.7(12)
C70 Ru4 O8 C32 -136.2(4)
C71 Ru4 O8 C32 -109.9(5)
O10 Ru1 O9 C33 19.0(4)
N1 Ru1 O9 C33 -63.4(4)
C54 Ru1 O9 C33 95.5(6)
C49 Ru1 O9 C33 116.9(5)
C50 Ru1 O9 C33 151.7(5)
C52 Ru1 O9 C33 -149.5(4)
C53 Ru1 O9 C33 177.6(18)
C51 Ru1 O9 C33 -172.1(4)
O9 Ru1 O10 C34 -21.1(4)
N1 Ru1 O10 C34 67.3(4)
C54 Ru1 O10 C34 -164.5(5)
C49 Ru1 O10 C34 -126.8(5)
C50 Ru1 O10 C34 -103.0(5)
C52 Ru1 O10 C34 145.2(5)
C53 Ru1 O10 C34 162.4(4)
C51 Ru1 O10 C34 -124.9(12)
O12 Ru5 O11 C47 17.9(4)
N8 Ru5 O11 C47 -66.3(4)
C76 Ru5 O11 C47 158.3(4)
C74 Ru5 O11 C47 -144.6(5)
C78 Ru5 O11 C47 96.5(5)
C73 Ru5 O11 C47 119.1(18)
C77 Ru5 O11 C47 121.3(4)
C75 Ru5 O11 C47 -166.3(4)
O11 Ru5 O12 C48 -18.9(4)
N8 Ru5 O12 C48 68.3(4)
C76 Ru5 O12 C48 -99.9(5)
C74 Ru5 O12 C48 146.2(4)
C78 Ru5 O12 C48 -155.4(4)
C73 Ru5 O12 C48 168.2(4)
C77 Ru5 O12 C48 -120.9(4)
C75 Ru5 O12 C48 -172.1(15)
O10 Ru1 N1 C1 -143.0(5)
O9 Ru1 N1 C1 -63.2(5)
C54 Ru1 N1 C1 132.9(5)
C49 Ru1 N1 C1 115.6(12)
C50 Ru1 N1 C1 24.4(7)
C52 Ru1 N1 C1 72.4(5)
C53 Ru1 N1 C1 108.7(5)
C51 Ru1 N1 C1 39.5(5)
O10 Ru1 N1 C5 40.7(4)
O9 Ru1 N1 C5 120.5(5)
C54 Ru1 N1 C5 -43.3(6)
C49 Ru1 N1 C5 -60.7(13)
C50 Ru1 N1 C5 -151.8(5)
C52 Ru1 N1 C5 -103.8(5)
C53 Ru1 N1 C5 -67.5(5)
C51 Ru1 N1 C5 -136.8(5)
O8 Ru4 N4 C15 -147.7(5)
O7 Ru4 N4 C15 -68.9(5)
C69 Ru4 N4 C15 123.0(5)
C68 Ru4 N4 C15 98.0(5)
C67 Ru4 N4 C15 60.0(5)
C72 Ru4 N4 C15 30.4(6)
C70 Ru4 N4 C15 114.4(8)
C71 Ru4 N4 C15 23.2(8)
O8 Ru4 N4 C14 42.5(5)
O7 Ru4 N4 C14 121.3(5)
C69 Ru4 N4 C14 -46.9(6)
C68 Ru4 N4 C14 -71.8(5)
C67 Ru4 N4 C14 -109.8(6)
C72 Ru4 N4 C14 -139.5(5)
C70 Ru4 N4 C14 -55.5(9)
C71 Ru4 N4 C14 -146.6(6)
O2 Ru2 N5 C17 -141.4(6)
O1 Ru2 N5 C17 -61.8(6)
C55 Ru2 N5 C17 83.3(6)
C60 Ru2 N5 C17 120.8(6)
C59 Ru2 N5 C17 135.4(6)
C57 Ru2 N5 C17 25.9(8)
C56 Ru2 N5 C17 47.6(6)
C58 Ru2 N5 C17 49.1(19)
O2 Ru2 N5 C21 44.2(5)
O1 Ru2 N5 C21 123.9(5)
C55 Ru2 N5 C21 -91.0(6)
C60 Ru2 N5 C21 -53.6(6)
C59 Ru2 N5 C21 -38.9(8)
C57 Ru2 N5 C21 -148.5(6)
C56 Ru2 N5 C21 -126.7(5)
C58 Ru2 N5 C21 -125.3(16)
O12 Ru5 N8 C31 -146.0(5)
O11 Ru5 N8 C31 -67.2(5)
C76 Ru5 N8 C31 23.1(6)
C74 Ru5 N8 C31 77.0(5)
C78 Ru5 N8 C31 130.3(5)
C73 Ru5 N8 C31 112.2(5)
C77 Ru5 N8 C31 77.9(13)
C75 Ru5 N8 C31 41.7(5)
O12 Ru5 N8 C30 43.0(4)
O11 Ru5 N8 C30 121.9(4)
C76 Ru5 N8 C30 -147.8(5)
C74 Ru5 N8 C30 -94.0(5)
C78 Ru5 N8 C30 -40.7(6)
C73 Ru5 N8 C30 -58.8(5)
C77 Ru5 N8 C30 -93.0(12)
C75 Ru5 N8 C30 -129.2(4)
O6 Ru3 N9 C33 -143.8(5)
O5 Ru3 N9 C33 -64.2(5)
C62 Ru3 N9 C33 129.8(5)
C64 Ru3 N9 C33 21.2(7)
C66 Ru3 N9 C33 68.1(5)
C61 Ru3 N9 C33 105.1(5)
C65 Ru3 N9 C33 35.8(5)
C63 Ru3 N9 C33 117.2(11)
O6 Ru3 N9 C37 40.1(5)
O5 Ru3 N9 C37 119.7(5)
C62 Ru3 N9 C37 -46.3(6)
C64 Ru3 N9 C37 -154.9(5)
C66 Ru3 N9 C37 -108.0(5)
C61 Ru3 N9 C37 -71.0(5)
C65 Ru3 N9 C37 -140.3(5)
C63 Ru3 N9 C37 -58.9(13)
O4 Ru6 N12 C47 -142.9(5)
O3 Ru6 N12 C47 -63.6(5)
C81 Ru6 N12 C47 57.3(6)
C82 Ru6 N12 C47 95.7(5)
C80 Ru6 N12 C47 29.5(6)
C83 Ru6 N12 C47 124.6(5)
C79 Ru6 N12 C47 28.0(10)
C84 Ru6 N12 C47 132.2(6)
O4 Ru6 N12 C46 41.6(5)
O3 Ru6 N12 C46 120.9(5)
C81 Ru6 N12 C46 -118.2(6)
C82 Ru6 N12 C46 -79.8(5)
C80 Ru6 N12 C46 -146.0(5)
C83 Ru6 N12 C46 -50.9(6)
C79 Ru6 N12 C46 -147.5(7)
C84 Ru6 N12 C46 -43.3(8)
Ru2 O1 C1 N1 172.1(5)
Ru2 O1 C1 C2 -11.6(7)
C5 N1 C1 O1 179.3(5)
Ru1 N1 C1 O1 3.0(8)
C5 N1 C1 C2 3.1(9)
Ru1 N1 C1 C2 -173.2(4)
Ru2 O2 C2 C3 -167.7(5)
Ru2 O2 C2 C1 15.9(7)
O1 C1 C2 O2 -3.0(9)
N1 C1 C2 O2 173.3(5)
O1 C1 C2 C3 -179.4(6)
N1 C1 C2 C3 -3.2(9)
O2 C2 C3 C4 -175.6(6)
C1 C2 C3 C4 0.5(9)
O2 C2 C3 C6 -0.4(10)
C1 C2 C3 C6 175.7(6)
C2 C3 C4 C5 2.0(9)
C6 C3 C4 C5 -172.8(6)
C1 N1 C5 C4 -0.6(9)
Ru1 N1 C5 C4 175.7(5)
C3 C4 C5 N1 -2.0(10)
C9 N2 C6 C3 -71.8(8)
C7 N2 C6 C3 170.6(6)
C2 C3 C6 N2 163.6(6)
C4 C3 C6 N2 -21.6(10)
C6 N2 C7 C8 176.4(7)
C9 N2 C7 C8 57.3(8)
C11 N3 C8 C7 179.2(6)
C10 N3 C8 C7 59.0(8)
N2 C7 C8 N3 -59.5(9)
C6 N2 C9 C10 -174.2(6)
C7 N2 C9 C10 -57.5(8)
C11 N3 C10 C9 -177.2(6)
C8 N3 C10 C9 -59.0(8)
N2 C9 C10 N3 59.9(8)
C8 N3 C11 C12 170.6(6)
C10 N3 C11 C12 -70.9(8)
N3 C11 C12 C16 162.8(6)
N3 C11 C12 C13 -19.9(10)
C16 C12 C13 C14 1.3(10)
C11 C12 C13 C14 -176.0(7)
C15 N4 C14 C13 -0.1(10)
Ru4 N4 C14 C13 170.0(5)
C12 C13 C14 N4 -2.6(10)
Ru6 O3 C15 N4 168.9(5)
Ru6 O3 C15 C16 -13.0(7)
C14 N4 C15 O3 -178.2(6)
Ru4 N4 C15 O3 11.6(8)
C14 N4 C15 C16 3.7(9)
Ru4 N4 C15 C16 -166.4(5)
Ru6 O4 C16 C12 -162.2(5)
Ru6 O4 C16 C15 19.0(7)
C13 C12 C16 O4 -176.6(6)
C11 C12 C16 O4 1.0(10)
C13 C12 C16 C15 2.2(10)
C11 C12 C16 C15 179.8(6)
O3 C15 C16 O4 -4.1(9)
N4 C15 C16 O4 174.0(6)
O3 C15 C16 C12 177.0(6)
N4 C15 C16 C12 -4.9(10)
Ru3 O5 C17 N5 169.6(5)
Ru3 O5 C17 C18 -11.8(7)
C21 N5 C17 O5 179.9(6)
Ru2 N5 C17 O5 5.6(9)
C21 N5 C17 C18 1.5(10)
Ru2 N5 C17 C18 -172.9(5)
Ru3 O6 C18 C19 -168.5(5)
Ru3 O6 C18 C17 14.9(7)
O5 C17 C18 O6 -2.1(9)
N5 C17 C18 O6 176.4(6)
O5 C17 C18 C19 -178.8(6)
N5 C17 C18 C19 -0.2(10)
O6 C18 C19 C20 -178.4(6)
C17 C18 C19 C20 -1.9(10)
O6 C18 C19 C22 -0.6(10)
C17 C18 C19 C22 175.9(6)
C18 C19 C20 C21 2.8(11)
C22 C19 C20 C21 -174.9(7)
C19 C20 C21 N5 -1.7(12)
C17 N5 C21 C20 -0.5(11)
Ru2 N5 C21 C20 174.3(6)
C23 N6 C22 C19 172.3(6)
C26 N6 C22 C19 -69.3(8)
C18 C19 C22 N6 157.6(6)
C20 C19 C22 N6 -24.7(10)
C22 N6 C23 C24 176.7(6)
C26 N6 C23 C24 56.7(8)
C27 N7 C24 C23 175.9(6)
C25 N7 C24 C23 56.6(7)
N6 C23 C24 N7 -57.1(8)
C27 N7 C25 C26 -175.0(6)
C24 N7 C25 C26 -58.0(7)
C22 N6 C26 C25 -176.0(5)
C23 N6 C26 C25 -58.3(7)
N7 C25 C26 N6 60.8(7)
C25 N7 C27 C28 -72.7(7)
C24 N7 C27 C28 169.3(6)
N7 C27 C28 C32 166.7(6)
N7 C27 C28 C29 -16.4(9)
C32 C28 C29 C30 1.7(9)
C27 C28 C29 C30 -175.3(6)
C28 C29 C30 N8 -1.9(10)
C31 N8 C30 C29 0.2(9)
Ru5 N8 C30 C29 171.9(5)
Ru4 O7 C31 N8 163.0(4)
Ru4 O7 C31 C32 -17.8(6)
C30 N8 C31 O7 -179.2(5)
Ru5 N8 C31 O7 9.7(8)
C30 N8 C31 C32 1.6(8)
Ru5 N8 C31 C32 -169.4(4)
Ru4 O8 C32 C28 -159.7(5)
Ru4 O8 C32 C31 21.6(6)
C29 C28 C32 O8 -178.5(6)
C27 C28 C32 O8 -1.3(9)
C29 C28 C32 C31 0.1(9)
C27 C28 C32 C31 177.3(6)
O7 C31 C32 O8 -2.4(8)
N8 C31 C32 O8 176.8(5)
O7 C31 C32 C28 179.0(5)
N8 C31 C32 C28 -1.8(9)
Ru1 O9 C33 N9 168.8(5)
Ru1 O9 C33 C34 -13.4(7)
C37 N9 C33 O9 -178.1(6)
Ru3 N9 C33 O9 5.8(8)
C37 N9 C33 C34 4.2(9)
Ru3 N9 C33 C34 -171.9(4)
Ru1 O10 C34 C35 -159.7(5)
Ru1 O10 C34 C33 21.1(6)
O9 C33 C34 O10 -5.3(8)
N9 C33 C34 O10 172.5(5)
O9 C33 C34 C35 175.6(6)
N9 C33 C34 C35 -6.6(9)
O10 C34 C35 C36 -174.7(6)
C33 C34 C35 C36 4.4(9)
O10 C34 C35 C38 2.9(9)
C33 C34 C35 C38 -178.0(6)
C34 C35 C36 C37 -0.2(9)
C38 C35 C36 C37 -177.6(6)
C35 C36 C37 N9 -2.1(10)
C33 N9 C37 C36 0.1(9)
Ru3 N9 C37 C36 176.3(5)
C41 N10 C38 C35 168.3(5)
C39 N10 C38 C35 -73.3(7)
C34 C35 C38 N10 168.9(5)
C36 C35 C38 N10 -13.7(9)
C38 N10 C39 C40 -177.2(5)
C41 N10 C39 C40 -58.5(7)
C42 N11 C40 C39 -57.5(7)
C43 N11 C40 C39 -173.9(5)
N10 C39 C40 N11 59.4(7)
C38 N10 C41 C42 178.8(5)
C39 N10 C41 C42 58.1(7)
C43 N11 C42 C41 175.7(6)
C40 N11 C42 C41 57.4(7)
N10 C41 C42 N11 -59.3(7)
C42 N11 C43 C44 169.3(6)
C40 N11 C43 C44 -72.8(7)
N11 C43 C44 C48 160.8(6)
N11 C43 C44 C45 -25.6(10)
C48 C44 C45 C46 0.6(10)
C43 C44 C45 C46 -173.1(7)
C47 N12 C46 C45 -1.0(10)
Ru6 N12 C46 C45 174.7(5)
C44 C45 C46 N12 0.0(11)
Ru5 O11 C47 N12 168.2(5)
Ru5 O11 C47 C48 -14.3(7)
C46 N12 C47 O11 178.8(6)
Ru6 N12 C47 O11 3.4(8)
C46 N12 C47 C48 1.4(9)
Ru6 N12 C47 C48 -174.1(4)
Ru5 O12 C48 C44 -166.1(5)
Ru5 O12 C48 C47 17.7(6)
C45 C44 C48 O12 -176.3(6)
C43 C44 C48 O12 -2.1(9)
C45 C44 C48 C47 -0.2(9)
C43 C44 C48 C47 173.9(6)
O11 C47 C48 O12 -2.0(8)
N12 C47 C48 O12 175.5(5)
O11 C47 C48 C44 -178.3(6)
N12 C47 C48 C44 -0.8(9)
O10 Ru1 C49 C50 150.7(5)
O9 Ru1 C49 C50 68.6(5)
N1 Ru1 C49 C50 -110.2(13)
C54 Ru1 C49 C50 -132.3(7)
C52 Ru1 C49 C50 -66.2(5)
C53 Ru1 C49 C50 -102.9(5)
C51 Ru1 C49 C50 -28.9(5)
O10 Ru1 C49 C54 -77.0(5)
O9 Ru1 C49 C54 -159.2(4)
N1 Ru1 C49 C54 22.1(14)
C50 Ru1 C49 C54 132.3(7)
C52 Ru1 C49 C54 66.0(5)
C53 Ru1 C49 C54 29.4(5)
C51 Ru1 C49 C54 103.3(5)
C54 C49 C50 C51 0.6(11)
Ru1 C49 C50 C51 54.1(6)
C54 C49 C50 Ru1 -53.5(7)
O10 Ru1 C50 C49 -40.4(6)
O9 Ru1 C50 C49 -117.2(5)
N1 Ru1 C50 C49 156.4(5)
C54 Ru1 C50 C49 29.8(5)
C52 Ru1 C50 C49 103.1(6)
C53 Ru1 C50 C49 66.8(6)
C51 Ru1 C50 C49 132.8(8)
O10 Ru1 C50 C51 -173.2(4)
O9 Ru1 C50 C51 110.0(5)
N1 Ru1 C50 C51 23.6(8)
C54 Ru1 C50 C51 -103.0(6)
C49 Ru1 C50 C51 -132.8(8)
C52 Ru1 C50 C51 -29.7(5)
C53 Ru1 C50 C51 -66.0(5)
C49 C50 C51 C52 -0.4(11)
Ru1 C50 C51 C52 53.0(6)
C49 C50 C51 Ru1 -53.4(6)
O10 Ru1 C51 C52 -104.6(12)
O9 Ru1 C51 C52 153.9(5)
N1 Ru1 C51 C52 62.6(5)
C54 Ru1 C51 C52 -64.4(6)
C49 Ru1 C51 C52 -102.6(6)
C50 Ru1 C51 C52 -131.5(8)
C53 Ru1 C51 C52 -27.8(5)
O10 Ru1 C51 C50 27.0(14)
O9 Ru1 C51 C50 -74.6(5)
N1 Ru1 C51 C50 -165.9(5)
C54 Ru1 C51 C50 67.1(6)
C49 Ru1 C51 C50 29.0(5)
C52 Ru1 C51 C50 131.5(8)
C53 Ru1 C51 C50 103.7(6)
C50 C51 C52 C53 0.5(11)
Ru1 C51 C52 C53 53.5(6)
C50 C51 C52 Ru1 -53.0(6)
O10 Ru1 C52 C53 27.5(7)
O9 Ru1 C52 C53 -171.8(4)
N1 Ru1 C52 C53 103.0(5)
C54 Ru1 C52 C53 -28.8(5)
C49 Ru1 C52 C53 -67.2(6)
C50 Ru1 C52 C53 -104.4(6)
C51 Ru1 C52 C53 -134.1(8)
O10 Ru1 C52 C51 161.6(4)
O9 Ru1 C52 C51 -37.7(6)
N1 Ru1 C52 C51 -122.8(5)
C54 Ru1 C52 C51 105.3(6)
C49 Ru1 C52 C51 67.0(6)
C50 Ru1 C52 C51 29.7(5)
C53 Ru1 C52 C51 134.1(8)
C51 C52 C53 C54 -0.9(11)
Ru1 C52 C53 C54 52.9(6)
C51 C52 C53 Ru1 -53.7(6)
O10 Ru1 C53 C52 -163.2(4)
O9 Ru1 C53 C52 39(2)
N1 Ru1 C53 C52 -79.2(5)
C54 Ru1 C53 C52 133.0(7)
C49 Ru1 C53 C52 102.6(5)
C50 Ru1 C53 C52 65.4(5)
C51 Ru1 C53 C52 28.3(5)
O10 Ru1 C53 C54 63.9(5)
O9 Ru1 C53 C54 -93.9(19)
N1 Ru1 C53 C54 147.9(5)
C49 Ru1 C53 C54 -30.3(5)
C50 Ru1 C53 C54 -67.6(5)
C52 Ru1 C53 C54 -133.0(7)
C51 Ru1 C53 C54 -104.7(6)
C52 C53 C54 C49 1.0(11)
Ru1 C53 C54 C49 54.2(6)
C52 C53 C54 Ru1 -53.2(7)
C50 C49 C54 C53 -0.9(11)
Ru1 C49 C54 C53 -54.9(7)
C50 C49 C54 Ru1 54.1(7)
O10 Ru1 C54 C53 -121.9(5)
O9 Ru1 C54 C53 165.1(4)
N1 Ru1 C54 C53 -41.9(6)
C49 Ru1 C54 C53 131.4(7)
C50 Ru1 C54 C53 102.4(5)
C52 Ru1 C54 C53 28.5(5)
C51 Ru1 C54 C53 65.2(5)
O10 Ru1 C54 C49 106.7(5)
O9 Ru1 C54 C49 33.7(7)
N1 Ru1 C54 C49 -173.3(4)
C50 Ru1 C54 C49 -29.0(5)
C52 Ru1 C54 C49 -102.9(5)
C53 Ru1 C54 C49 -131.4(7)
C51 Ru1 C54 C49 -66.2(5)
O2 Ru2 C55 C56 171.4(4)
O1 Ru2 C55 C56 -27.8(8)
N5 Ru2 C55 C56 -110.5(5)
C60 Ru2 C55 C56 129.8(8)
C59 Ru2 C55 C56 98.1(6)
C57 Ru2 C55 C56 28.0(5)
C58 Ru2 C55 C56 62.9(6)
O2 Ru2 C55 C60 41.6(7)
O1 Ru2 C55 C60 -157.6(5)
N5 Ru2 C55 C60 119.7(5)
C59 Ru2 C55 C60 -31.7(5)
C57 Ru2 C55 C60 -101.8(6)
C56 Ru2 C55 C60 -129.8(8)
C58 Ru2 C55 C60 -66.9(6)
C60 C55 C56 C57 3.0(12)
Ru2 C55 C56 C57 -52.1(7)
C60 C55 C56 Ru2 55.0(6)
O2 Ru2 C56 C57 94.3(18)
O1 Ru2 C56 C57 -62.9(6)
C55 Ru2 C56 C57 133.7(8)
N5 Ru2 C56 C57 -153.3(5)
C60 Ru2 C56 C57 100.9(6)
C59 Ru2 C56 C57 62.2(6)
C58 Ru2 C56 C57 27.0(6)
O2 Ru2 C56 C55 -39.4(19)
O1 Ru2 C56 C55 163.4(5)
N5 Ru2 C56 C55 73.0(6)
C60 Ru2 C56 C55 -32.7(6)
C59 Ru2 C56 C55 -71.5(6)
C57 Ru2 C56 C55 -133.7(8)
C58 Ru2 C56 C55 -106.7(6)
C55 C56 C57 C58 -3.3(13)
Ru2 C56 C57 C58 -54.7(8)
C55 C56 C57 Ru2 51.4(7)
O2 Ru2 C57 C58 -28.9(9)
O1 Ru2 C57 C58 -102.0(7)
C55 Ru2 C57 C58 106.5(8)
N5 Ru2 C57 C58 172.2(6)
C60 Ru2 C57 C58 65.3(7)
C59 Ru2 C57 C58 28.6(6)
C56 Ru2 C57 C58 134.9(10)
O2 Ru2 C57 C56 -163.9(4)
O1 Ru2 C57 C56 123.1(5)
C55 Ru2 C57 C56 -28.5(5)
N5 Ru2 C57 C56 37.2(8)
C60 Ru2 C57 C56 -69.6(6)
C59 Ru2 C57 C56 -106.3(6)
C58 Ru2 C57 C56 -134.9(10)
C56 C57 C58 C59 1.2(13)
Ru2 C57 C58 C59 -52.9(8)
C56 C57 C58 Ru2 54.1(8)
O2 Ru2 C58 C59 -66.0(6)
O1 Ru2 C58 C59 -147.2(6)
C55 Ru2 C58 C59 68.3(7)
N5 Ru2 C58 C59 103.0(17)
C60 Ru2 C58 C59 27.2(6)
C57 Ru2 C58 C59 132.1(10)
C56 Ru2 C58 C59 104.6(7)
O2 Ru2 C58 C57 161.9(6)
O1 Ru2 C58 C57 80.7(7)
C55 Ru2 C58 C57 -63.8(7)
N5 Ru2 C58 C57 -29(2)
C60 Ru2 C58 C57 -105.0(7)
C59 Ru2 C58 C57 -132.1(10)
C56 Ru2 C58 C57 -27.6(6)
C57 C58 C59 C60 1.1(13)
Ru2 C58 C59 C60 -51.9(8)
C57 C58 C59 Ru2 53.0(8)
O2 Ru2 C59 C58 120.4(6)
O1 Ru2 C59 C58 41.9(7)
C55 Ru2 C59 C58 -102.7(7)
N5 Ru2 C59 C58 -159.7(5)
C60 Ru2 C59 C58 -136.9(9)
C57 Ru2 C59 C58 -28.9(6)
C56 Ru2 C59 C58 -64.8(6)
O2 Ru2 C59 C60 -102.7(6)
O1 Ru2 C59 C60 178.8(5)
C55 Ru2 C59 C60 34.2(6)
N5 Ru2 C59 C60 -22.8(8)
C57 Ru2 C59 C60 108.0(6)
C56 Ru2 C59 C60 72.1(6)
C58 Ru2 C59 C60 136.9(9)
C58 C59 C60 C55 -1.2(12)
Ru2 C59 C60 C55 -54.4(6)
C58 C59 C60 Ru2 53.2(8)
C56 C55 C60 C59 -0.8(11)
Ru2 C55 C60 C59 55.7(6)
C56 C55 C60 Ru2 -56.5(7)
O2 Ru2 C60 C59 81.5(6)
O1 Ru2 C60 C59 -3.7(15)
C55 Ru2 C60 C59 -127.1(8)
N5 Ru2 C60 C59 166.5(5)
C57 Ru2 C60 C59 -60.7(6)
C56 Ru2 C60 C59 -97.3(6)
C58 Ru2 C60 C59 -25.5(5)
O2 Ru2 C60 C55 -151.3(5)
O1 Ru2 C60 C55 123.4(11)
N5 Ru2 C60 C55 -66.3(6)
C59 Ru2 C60 C55 127.1(8)
C57 Ru2 C60 C55 66.5(6)
C56 Ru2 C60 C55 29.8(5)
C58 Ru2 C60 C55 101.7(6)
O6 Ru3 C61 C66 -165.3(4)
O5 Ru3 C61 C66 21.8(15)
N9 Ru3 C61 C66 -79.7(4)
C62 Ru3 C61 C66 132.7(6)
C64 Ru3 C61 C66 66.2(5)
C65 Ru3 C61 C66 28.9(4)
C63 Ru3 C61 C66 103.4(5)
O6 Ru3 C61 C62 62.0(4)
O5 Ru3 C61 C62 -110.9(12)
N9 Ru3 C61 C62 147.6(4)
C64 Ru3 C61 C62 -66.5(5)
C66 Ru3 C61 C62 -132.7(6)
C65 Ru3 C61 C62 -103.8(5)
C63 Ru3 C61 C62 -29.3(4)
C66 C61 C62 C63 1.5(10)
Ru3 C61 C62 C63 54.3(6)
C66 C61 C62 Ru3 -52.8(5)
O6 Ru3 C62 C61 -124.8(4)
O5 Ru3 C62 C61 162.4(4)
N9 Ru3 C62 C61 -42.3(5)
C64 Ru3 C62 C61 103.1(5)
C66 Ru3 C62 C61 29.0(4)
C65 Ru3 C62 C61 65.9(4)
C63 Ru3 C62 C61 132.9(6)
O6 Ru3 C62 C63 102.3(4)
O5 Ru3 C62 C63 29.5(6)
N9 Ru3 C62 C63 -175.2(4)
C64 Ru3 C62 C63 -29.8(5)
C66 Ru3 C62 C63 -103.9(5)
C61 Ru3 C62 C63 -132.9(6)
C65 Ru3 C62 C63 -67.0(5)
C61 C62 C63 C64 -1.0(10)
Ru3 C62 C63 C64 53.3(5)
C61 C62 C63 Ru3 -54.3(6)
O6 Ru3 C63 C64 148.0(4)
O5 Ru3 C63 C64 66.7(5)
N9 Ru3 C63 C64 -114.8(10)
C62 Ru3 C63 C64 -130.8(7)
C66 Ru3 C63 C64 -65.0(5)
C61 Ru3 C63 C64 -102.0(5)
C65 Ru3 C63 C64 -28.2(4)
O6 Ru3 C63 C62 -81.1(4)
O5 Ru3 C63 C62 -162.5(4)
N9 Ru3 C63 C62 16.0(13)
C64 Ru3 C63 C62 130.8(7)
C66 Ru3 C63 C62 65.8(4)
C61 Ru3 C63 C62 28.8(4)
C65 Ru3 C63 C62 102.6(5)
C62 C63 C64 C65 0.9(10)
Ru3 C63 C64 C65 53.8(6)
C62 C63 C64 Ru3 -53.0(5)
O6 Ru3 C64 C63 -42.4(5)
O5 Ru3 C64 C63 -119.6(4)
N9 Ru3 C64 C63 156.9(4)
C62 Ru3 C64 C63 30.6(4)
C66 Ru3 C64 C63 105.1(5)
C61 Ru3 C64 C63 67.9(4)
C65 Ru3 C64 C63 134.3(6)
O6 Ru3 C64 C65 -176.7(3)
O5 Ru3 C64 C65 106.1(4)
N9 Ru3 C64 C65 22.6(6)
C62 Ru3 C64 C65 -103.7(5)
C66 Ru3 C64 C65 -29.2(4)
C61 Ru3 C64 C65 -66.4(4)
C63 Ru3 C64 C65 -134.3(6)
C63 C64 C65 C66 -1.1(10)
Ru3 C64 C65 C66 52.8(6)
C63 C64 C65 Ru3 -54.0(6)
O6 Ru3 C65 C66 -120.8(10)
O5 Ru3 C65 C66 149.7(4)
N9 Ru3 C65 C66 61.0(4)
C62 Ru3 C65 C66 -66.1(4)
C64 Ru3 C65 C66 -132.1(6)
C61 Ru3 C65 C66 -28.9(4)
C63 Ru3 C65 C66 -104.2(5)
O6 Ru3 C65 C64 11.3(12)
O5 Ru3 C65 C64 -78.2(4)
N9 Ru3 C65 C64 -166.9(4)
C62 Ru3 C65 C64 66.0(4)
C66 Ru3 C65 C64 132.1(6)
C61 Ru3 C65 C64 103.2(4)
C63 Ru3 C65 C64 27.9(4)
C64 C65 C66 C61 1.5(10)
Ru3 C65 C66 C61 54.2(6)
C64 C65 C66 Ru3 -52.6(6)
C62 C61 C66 C65 -1.7(10)
Ru3 C61 C66 C65 -54.4(6)
C62 C61 C66 Ru3 52.6(5)
O6 Ru3 C66 C65 158.7(4)
O5 Ru3 C66 C65 -41.8(5)
N9 Ru3 C66 C65 -124.6(4)
C62 Ru3 C66 C65 103.8(5)
C64 Ru3 C66 C65 29.4(4)
C61 Ru3 C66 C65 132.8(6)
C63 Ru3 C66 C65 66.0(4)
O6 Ru3 C66 C61 25.9(6)
O5 Ru3 C66 C61 -174.6(4)
N9 Ru3 C66 C61 102.5(4)
C62 Ru3 C66 C61 -29.1(4)
C64 Ru3 C66 C61 -103.4(5)
C65 Ru3 C66 C61 -132.8(6)
C63 Ru3 C66 C61 -66.9(4)
O8 Ru4 C67 C72 157.7(5)
O7 Ru4 C67 C72 -48.6(7)
N4 Ru4 C67 C72 -131.7(6)
C69 Ru4 C67 C72 102.3(6)
C68 Ru4 C67 C72 131.1(8)
C70 Ru4 C67 C72 65.0(6)
C71 Ru4 C67 C72 29.2(5)
O8 Ru4 C67 C68 26.6(9)
O7 Ru4 C67 C68 -179.8(4)
N4 Ru4 C67 C68 97.1(6)
C69 Ru4 C67 C68 -28.8(5)
C72 Ru4 C67 C68 -131.1(8)
C70 Ru4 C67 C68 -66.1(6)
C71 Ru4 C67 C68 -101.9(6)
C72 C67 C68 C69 -2.3(12)
Ru4 C67 C68 C69 52.5(7)
C72 C67 C68 Ru4 -54.8(7)
O8 Ru4 C68 C69 60.9(6)
O7 Ru4 C68 C69 -132.2(11)
N4 Ru4 C68 C69 144.4(5)
C67 Ru4 C68 C69 -133.0(8)
C72 Ru4 C68 C69 -103.1(6)
C70 Ru4 C68 C69 -29.5(5)
C71 Ru4 C68 C69 -65.4(5)
O8 Ru4 C68 C67 -166.1(5)
O7 Ru4 C68 C67 0.8(15)
N4 Ru4 C68 C67 -82.6(6)
C69 Ru4 C68 C67 133.0(8)
C72 Ru4 C68 C67 29.9(6)
C70 Ru4 C68 C67 103.5(6)
C71 Ru4 C68 C67 67.6(6)
C67 C68 C69 C70 3.6(11)
Ru4 C68 C69 C70 56.4(6)
C67 C68 C69 Ru4 -52.8(7)
O8 Ru4 C69 C68 -127.2(5)
O7 Ru4 C69 C68 160.6(5)
N4 Ru4 C69 C68 -43.3(6)
C67 Ru4 C69 C68 29.0(6)
C72 Ru4 C69 C68 66.6(6)
C70 Ru4 C69 C68 131.8(8)
C71 Ru4 C69 C68 103.9(6)
O8 Ru4 C69 C70 101.0(5)
O7 Ru4 C69 C70 28.8(8)
N4 Ru4 C69 C70 -175.1(4)
C68 Ru4 C69 C70 -131.8(8)
C67 Ru4 C69 C70 -102.8(6)
C72 Ru4 C69 C70 -65.2(5)
C71 Ru4 C69 C70 -28.0(5)
C68 C69 C70 C71 -2.8(11)
Ru4 C69 C70 C71 52.9(6)
C68 C69 C70 Ru4 -55.7(6)
O8 Ru4 C70 C71 143.5(5)
O7 Ru4 C70 C71 62.2(5)
N4 Ru4 C70 C71 -121.4(7)
C69 Ru4 C70 C71 -133.4(7)
C68 Ru4 C70 C71 -103.8(6)
C67 Ru4 C70 C71 -66.2(6)
C72 Ru4 C70 C71 -29.1(5)
O8 Ru4 C70 C69 -83.1(5)
O7 Ru4 C70 C69 -164.5(4)
N4 Ru4 C70 C69 11.9(10)
C68 Ru4 C70 C69 29.6(5)
C67 Ru4 C70 C69 67.2(5)
C72 Ru4 C70 C69 104.3(6)
C71 Ru4 C70 C69 133.4(7)
C69 C70 C71 C72 0.6(11)
Ru4 C70 C71 C72 52.0(6)
C69 C70 C71 Ru4 -51.4(6)
O8 Ru4 C71 C70 -47.2(6)
O7 Ru4 C71 C70 -125.9(5)
N4 Ru4 C71 C70 144.0(5)
C69 Ru4 C71 C70 28.9(5)
C68 Ru4 C71 C70 66.2(5)
C67 Ru4 C71 C70 104.1(6)
C72 Ru4 C71 C70 133.3(8)
O8 Ru4 C71 C72 179.5(5)
O7 Ru4 C71 C72 100.8(5)
N4 Ru4 C71 C72 10.8(8)
C69 Ru4 C71 C72 -104.3(6)
C68 Ru4 C71 C72 -67.1(6)
C67 Ru4 C71 C72 -29.1(6)
C70 Ru4 C71 C72 -133.3(8)
C68 C67 C72 C71 0.1(12)
Ru4 C67 C72 C71 -54.2(7)
C68 C67 C72 Ru4 54.4(7)
C70 C71 C72 C67 0.7(11)
Ru4 C71 C72 C67 53.4(7)
C70 C71 C72 Ru4 -52.8(6)
O8 Ru4 C72 C67 -134.1(11)
O7 Ru4 C72 C67 143.4(5)
N4 Ru4 C72 C67 53.3(6)
C69 Ru4 C72 C67 -67.5(6)
C68 Ru4 C72 C67 -30.1(5)
C70 Ru4 C72 C67 -104.6(6)
C71 Ru4 C72 C67 -132.6(8)
O8 Ru4 C72 C71 -1.5(15)
O7 Ru4 C72 C71 -84.0(5)
N4 Ru4 C72 C71 -174.1(5)
C69 Ru4 C72 C71 65.1(5)
C68 Ru4 C72 C71 102.5(6)
C67 Ru4 C72 C71 132.6(8)
C70 Ru4 C72 C71 28.0(5)
O12 Ru5 C73 C74 -154.9(4)
O11 Ru5 C73 C74 105.5(18)
N8 Ru5 C73 C74 -69.1(5)
C76 Ru5 C73 C74 65.8(5)
C78 Ru5 C73 C74 131.4(7)
C77 Ru5 C73 C74 103.2(5)
C75 Ru5 C73 C74 28.3(5)
O12 Ru5 C73 C78 73.7(4)
O11 Ru5 C73 C78 -26(2)
N8 Ru5 C73 C78 159.5(4)
C76 Ru5 C73 C78 -65.6(5)
C74 Ru5 C73 C78 -131.4(7)
C77 Ru5 C73 C78 -28.2(4)
C75 Ru5 C73 C78 -103.1(5)
C78 C73 C74 C75 -0.1(10)
Ru5 C73 C74 C75 -53.9(6)
C78 C73 C74 Ru5 53.8(6)
O12 Ru5 C74 C73 36.5(6)
O11 Ru5 C74 C73 -168.5(4)
N8 Ru5 C74 C73 113.2(5)
C76 Ru5 C74 C73 -104.2(5)
C78 Ru5 C74 C73 -29.9(5)
C77 Ru5 C74 C73 -66.5(5)
C75 Ru5 C74 C73 -134.0(7)
O12 Ru5 C74 C75 170.5(4)
O11 Ru5 C74 C75 -34.5(6)
N8 Ru5 C74 C75 -112.8(4)
C76 Ru5 C74 C75 29.7(4)
C78 Ru5 C74 C75 104.0(5)
C73 Ru5 C74 C75 134.0(7)
C77 Ru5 C74 C75 67.4(5)
C73 C74 C75 C76 1.6(10)
Ru5 C74 C75 C76 -52.0(5)
C73 C74 C75 Ru5 53.7(6)
O12 Ru5 C75 C74 -49.0(17)
O11 Ru5 C75 C74 159.0(4)
N8 Ru5 C75 C74 69.4(4)
C76 Ru5 C75 C74 -131.7(6)
C78 Ru5 C75 C74 -65.9(5)
C73 Ru5 C75 C74 -28.3(4)
C77 Ru5 C75 C74 -102.5(5)
O12 Ru5 C75 C76 82.8(16)
O11 Ru5 C75 C76 -69.3(4)
N8 Ru5 C75 C76 -158.8(4)
C74 Ru5 C75 C76 131.7(6)
C78 Ru5 C75 C76 65.9(5)
C73 Ru5 C75 C76 103.4(5)
C77 Ru5 C75 C76 29.3(5)
C74 C75 C76 C77 -2.8(10)
Ru5 C75 C76 C77 -55.1(6)
C74 C75 C76 Ru5 52.3(6)
O12 Ru5 C76 C77 -33.8(6)
O11 Ru5 C76 C77 -109.6(5)
N8 Ru5 C76 C77 163.0(4)
C74 Ru5 C76 C77 103.0(5)
C78 Ru5 C76 C77 28.6(5)
C73 Ru5 C76 C77 65.9(5)
C75 Ru5 C76 C77 132.5(7)
O12 Ru5 C76 C75 -166.4(4)
O11 Ru5 C76 C75 117.9(4)
N8 Ru5 C76 C75 30.4(6)
C74 Ru5 C76 C75 -29.6(4)
C78 Ru5 C76 C75 -103.9(5)
C73 Ru5 C76 C75 -66.6(4)
C77 Ru5 C76 C75 -132.5(7)
C75 C76 C77 C78 2.4(10)
Ru5 C76 C77 C78 -52.9(6)
C75 C76 C77 Ru5 55.3(6)
O12 Ru5 C77 C78 -69.0(5)
O11 Ru5 C77 C78 -150.9(4)
N8 Ru5 C77 C78 65.2(13)
C76 Ru5 C77 C78 132.9(7)
C74 Ru5 C77 C78 66.2(5)
C73 Ru5 C77 C78 28.8(4)
C75 Ru5 C77 C78 103.6(5)
O12 Ru5 C77 C76 158.1(4)
O11 Ru5 C77 C76 76.3(5)
N8 Ru5 C77 C76 -67.6(13)
C74 Ru5 C77 C76 -66.7(5)
C78 Ru5 C77 C76 -132.9(7)
C73 Ru5 C77 C76 -104.0(5)
C75 Ru5 C77 C76 -29.2(4)
C76 C77 C78 C73 -0.8(10)
Ru5 C77 C78 C73 -53.0(6)
C76 C77 C78 Ru5 52.2(6)
C74 C73 C78 C77 -0.4(10)
Ru5 C73 C78 C77 53.2(6)
C74 C73 C78 Ru5 -53.5(6)
O12 Ru5 C78 C77 115.9(4)
O11 Ru5 C78 C77 42.1(6)
N8 Ru5 C78 C77 -163.1(4)
C76 Ru5 C78 C77 -29.2(4)
C74 Ru5 C78 C77 -103.8(5)
C73 Ru5 C78 C77 -133.5(7)
C75 Ru5 C78 C77 -66.6(5)
O12 Ru5 C78 C73 -110.6(4)
O11 Ru5 C78 C73 175.6(4)
N8 Ru5 C78 C73 -29.6(6)
C76 Ru5 C78 C73 104.3(5)
C74 Ru5 C78 C73 29.7(4)
C77 Ru5 C78 C73 133.5(7)
C75 Ru5 C78 C73 66.9(5)
O4 Ru6 C79 C80 171.9(5)
O3 Ru6 C79 C80 91.9(6)
N12 Ru6 C79 C80 2.1(11)
C81 Ru6 C79 C80 -29.7(5)
C82 Ru6 C79 C80 -67.4(6)
C83 Ru6 C79 C80 -104.0(6)
C84 Ru6 C79 C80 -133.0(8)
O4 Ru6 C79 C84 -55.1(6)
O3 Ru6 C79 C84 -135.1(5)
N12 Ru6 C79 C84 135.1(7)
C81 Ru6 C79 C84 103.3(6)
C82 Ru6 C79 C84 65.6(5)
C80 Ru6 C79 C84 133.0(8)
C83 Ru6 C79 C84 29.0(5)
C84 C79 C80 C81 -0.5(11)
Ru6 C79 C80 C81 53.4(7)
C84 C79 C80 Ru6 -53.9(6)
O4 Ru6 C80 C79 -16.8(10)
O3 Ru6 C80 C79 -91.5(5)
N12 Ru6 C80 C79 -179.1(5)
C81 Ru6 C80 C79 132.0(8)
C82 Ru6 C80 C79 102.7(6)
C83 Ru6 C80 C79 65.8(5)
C84 Ru6 C80 C79 28.6(5)
O4 Ru6 C80 C81 -148.8(6)
O3 Ru6 C80 C81 136.5(5)
N12 Ru6 C80 C81 48.9(6)
C82 Ru6 C80 C81 -29.3(4)
C83 Ru6 C80 C81 -66.2(5)
C79 Ru6 C80 C81 -132.0(8)
C84 Ru6 C80 C81 -103.4(5)
C79 C80 C81 C82 -0.3(11)
Ru6 C80 C81 C82 53.8(6)
C79 C80 C81 Ru6 -54.1(7)
O4 Ru6 C81 C80 140.2(8)
O3 Ru6 C81 C80 -53.2(5)
N12 Ru6 C81 C80 -139.8(5)
C82 Ru6 C81 C80 132.7(7)
C83 Ru6 C81 C80 103.3(5)
C79 Ru6 C81 C80 29.1(5)
C84 Ru6 C81 C80 65.8(5)
O4 Ru6 C81 C82 7.5(11)
O3 Ru6 C81 C82 174.1(4)
N12 Ru6 C81 C82 87.6(5)
C80 Ru6 C81 C82 -132.7(7)
C83 Ru6 C81 C82 -29.4(5)
C79 Ru6 C81 C82 -103.5(5)
C84 Ru6 C81 C82 -66.9(5)
C80 C81 C82 C83 0.6(11)
Ru6 C81 C82 C83 54.7(6)
C80 C81 C82 Ru6 -54.0(7)
O4 Ru6 C82 C83 51.6(5)
O3 Ru6 C82 C83 -145.7(6)
N12 Ru6 C82 C83 134.5(5)
C81 Ru6 C82 C83 -131.4(8)
C80 Ru6 C82 C83 -102.3(6)
C79 Ru6 C82 C83 -65.5(5)
C84 Ru6 C82 C83 -29.1(4)
O4 Ru6 C82 C81 -176.9(5)
O3 Ru6 C82 C81 -14.3(10)
N12 Ru6 C82 C81 -94.0(5)
C80 Ru6 C82 C81 29.1(5)
C83 Ru6 C82 C81 131.4(8)
C79 Ru6 C82 C81 65.9(5)
C84 Ru6 C82 C81 102.3(6)
C81 C82 C83 C84 -0.2(10)
Ru6 C82 C83 C84 53.8(6)
C81 C82 C83 Ru6 -54.0(6)
O4 Ru6 C83 C82 -137.7(5)
O3 Ru6 C83 C82 148.9(6)
N12 Ru6 C83 C82 -52.6(5)
C81 Ru6 C83 C82 30.1(6)
C80 Ru6 C83 C82 67.7(6)
C79 Ru6 C83 C82 104.3(6)
C84 Ru6 C83 C82 132.8(7)
O4 Ru6 C83 C84 89.5(4)
O3 Ru6 C83 C84 16.0(8)
N12 Ru6 C83 C84 174.6(4)
C81 Ru6 C83 C84 -102.7(5)
C82 Ru6 C83 C84 -132.8(7)
C80 Ru6 C83 C84 -65.1(5)
C79 Ru6 C83 C84 -28.5(5)
C80 C79 C84 C83 1.0(10)
Ru6 C79 C84 C83 -52.6(6)
C80 C79 C84 Ru6 53.6(6)
C82 C83 C84 C79 -0.6(10)
Ru6 C83 C84 C79 52.9(6)
C82 C83 C84 Ru6 -53.4(6)
O4 Ru6 C84 C79 133.4(5)
O3 Ru6 C84 C79 54.1(6)
N12 Ru6 C84 C79 -144.1(6)
C81 Ru6 C84 C79 -66.3(6)
C82 Ru6 C84 C79 -104.3(6)
C80 Ru6 C84 C79 -28.7(6)
C83 Ru6 C84 C79 -133.0(7)
O4 Ru6 C84 C83 -93.6(4)
O3 Ru6 C84 C83 -172.9(4)
N12 Ru6 C84 C83 -11.1(8)
C81 Ru6 C84 C83 66.7(5)
C82 Ru6 C84 C83 28.7(4)
C80 Ru6 C84 C83 104.3(6)
C79 Ru6 C84 C83 133.0(7)
